data_4309225
loop_
_publ_author_name
'Marty W. DeGroot'
'Nicholas J. Taylor'
'John F. Corrigan'

_publ_contact_author_address
;Department of Chemistry
The University of Western Ontario
London, Ontario, Canada
N6A 5B7
;
_publ_contact_author_email corrigan@uwo.ca
_publ_contact_author_fax (519)661-3022
_publ_contact_author_name 'John F. Corrigan'
_publ_contact_author_phone (519)661-2111x86387
_publ_section_title
;
Controlled Synthesis of Ternary II-II'-VI Nanoclusters and the
Effects of Metal Ion Distribution on Their Spectral Properties
;
_journal_name_full 'Inorganic Chemistry'
_journal_page_first 5447
_journal_page_last 5458
_journal_paper_doi 10.1021/ic0481576
_journal_volume 44
_journal_year 2005
_chemical_formula_sum 'C181 H180 Cd17 P2 S30'
_chemical_formula_weight 5108.35
_space_group_IT_number 5
_symmetry_cell_setting monoclinic
_symmetry_Int_Tables_number 5
_symmetry_space_group_name_Hall 'I 2y'
_symmetry_space_group_name_H-M 'I 1 2 1'
_atom_sites_solution_hydrogens geom
_atom_sites_solution_primary direct
_atom_sites_solution_secondary difmap
_audit_creation_method SHELXL-97
_cell_angle_alpha 90.00
_cell_angle_beta 90.239(2)
_cell_angle_gamma 90.00
_cell_formula_units_Z 8
_cell_length_a 34.2588(18)
_cell_length_b 35.9324(19)
_cell_length_c 35.100(2)
_cell_measurement_temperature 150(2)
_cell_volume 43208(4)
_computing_structure_refinement 'SHELXL-97 (Sheldrick, 1997)'
_computing_structure_solution 'SHELXS-97 (Sheldrick, 1990)'
_diffrn_ambient_temperature 150(2)
_diffrn_measured_fraction_theta_full 0.997
_diffrn_measured_fraction_theta_max 0.997
_diffrn_radiation_monochromator graphite
_diffrn_radiation_probe x-ray
_diffrn_radiation_type MoK\a
_diffrn_radiation_wavelength 0.71073
_diffrn_reflns_av_R_equivalents 0.0778
_diffrn_reflns_av_sigmaI/netI 0.1280
_diffrn_reflns_limit_h_max 40
_diffrn_reflns_limit_h_min -36
_diffrn_reflns_limit_k_max 42
_diffrn_reflns_limit_k_min -42
_diffrn_reflns_limit_l_max 41
_diffrn_reflns_limit_l_min -41
_diffrn_reflns_number 145399
_diffrn_reflns_theta_full 25.06
_diffrn_reflns_theta_max 25.06
_diffrn_reflns_theta_min 1.40
_diffrn_source 'fine-focus sealed tube'
_exptl_absorpt_coefficient_mu 1.980
_exptl_crystal_colour colorless
_exptl_crystal_density_diffrn 1.571
_exptl_crystal_density_method 'not measured'
_exptl_crystal_description block
_exptl_crystal_F_000 19296
_exptl_crystal_recrystallization_method 'overlayering reaction solution (toluene) with heptane'
_refine_diff_density_max 3.571
_refine_diff_density_min -1.728
_refine_diff_density_rms 0.243
_refine_ls_abs_structure_details 'Flack H D (1983), Acta Cryst. A39, 876-881'
_refine_ls_abs_structure_Flack 0.48(4)
_refine_ls_extinction_method none
_refine_ls_goodness_of_fit_ref 1.328
_refine_ls_hydrogen_treatment mixed
_refine_ls_matrix_type full
_refine_ls_number_parameters 972
_refine_ls_number_reflns 75212
_refine_ls_number_restraints 343
_refine_ls_restrained_S_all 1.337
_refine_ls_R_factor_all 0.1563
_refine_ls_R_factor_gt 0.1067
_refine_ls_shift/su_max 4.090
_refine_ls_shift/su_mean 0.319
_refine_ls_structure_factor_coef Fsqd
_refine_ls_weighting_details 'calc w=1/[\s^2^(Fo^2^)+(0.0906P)^2^+0.0000P] where P=(Fo^2^+2Fc^2^)/3'
_refine_ls_weighting_scheme calc
_refine_ls_wR_factor_gt 0.2538
_refine_ls_wR_factor_ref 0.2758
_reflns_number_gt 45484
_reflns_number_total 75212
_reflns_threshold_expression >2sigma(I)
_cod_data_source_file ic0481576si20041230_030536_5.cif
_cod_data_source_block complex6
_cod_original_sg_symbol_H-M 'I 2'
_cod_original_formula_sum 'C174 H172 Cd17 P2 S30.C7H8'
_cod_database_code 4309225

loop_
_symmetry_equiv_pos_as_xyz
'x, y, z'
'-x, y, -z'
'x+1/2, y+1/2, z+1/2'
'-x+1/2, y+1/2, -z+1/2'

loop_
_atom_site_label
_atom_site_type_symbol
_atom_site_fract_x
_atom_site_fract_y
_atom_site_fract_z
_atom_site_U_iso_or_equiv
_atom_site_adp_type
_atom_site_occupancy
_atom_site_symmetry_multiplicity
_atom_site_calc_flag
_atom_site_refinement_flags
_atom_site_disorder_assembly
_atom_site_disorder_group
Cd1 Cd 0.21762(2) 0.22897(2) 0.76884(2) 0.0274(2) Uani 1 1 d . . .
Cd2 Cd 0.22998(2) 0.11497(2) 0.74743(2) 0.0309(2) Uani 1 1 d . . .
Cd3 Cd 0.21396(3) 0.18962(2) 0.66038(2) 0.0453(3) Uani 1 1 d . . .
Cd4 Cd 0.13419(2) 0.04933(2) 0.72391(2) 0.0314(2) Uani 1 1 d . . .
Cd5 Cd 0.21555(3) 0.07713(2) 0.63938(2) 0.0499(3) Uani 1 1 d . . .
Cd6 Cd 0.24469(3) 0.00312(2) 0.72583(2) 0.0375(2) Uani 1 1 d . . .
Cd7 Cd 0.16254(3) -0.02662(2) 0.64119(2) 0.0431(3) Uani 1 1 d . . .
Cd8 Cd 0.31361(3) 0.13282(3) 0.66817(3) 0.0679(3) Uani 1 1 d . . .
Cd9 Cd 0.12320(2) 0.16416(2) 0.73241(2) 0.0326(2) Uani 1 1 d . . .
Cd10 Cd 0.14400(2) 0.10229(2) 0.82515(2) 0.0322(2) Uani 1 1 d . . .
Cd11 Cd 0.24882(2) 0.04269(2) 0.83387(2) 0.0354(2) Uani 1 1 d . . .
Cd12 Cd 0.13686(3) 0.27372(2) 0.69252(3) 0.0408(3) Uani 1 1 d . . .
Cd13 Cd 0.24588(2) 0.15616(2) 0.85476(2) 0.0344(2) Uani 1 1 d . . .
Cd14 Cd 0.32365(2) 0.18093(2) 0.77416(3) 0.0466(3) Uani 1 1 d . . .
Cd15 Cd 0.33709(3) 0.06612(2) 0.76355(4) 0.0630(4) Uani 1 1 d . . .
Cd16 Cd 0.19664(3) 0.08477(2) 0.92869(2) 0.0514(3) Uani 1 1 d . . .
Cd17 Cd 0.41971(3) 0.13498(3) 0.71999(5) 0.1257(6) Uani 1 1 d . . .
S1 S 0.20606(8) 0.06204(7) 0.70945(7) 0.0290(3) Uiso 1 1 d . . .
S2 S 0.19594(8) 0.17371(7) 0.72934(7) 0.0307(3) Uiso 1 1 d . . .
S3 S 0.30144(9) 0.12241(8) 0.73987(8) 0.0364(4) Uiso 1 1 d . . .
S4 S 0.21661(8) 0.10253(7) 0.81624(8) 0.0322(4) Uiso 1 1 d . . .
S5 S 0.21917(9) -0.04887(9) 0.68434(9) 0.0427(4) Uiso 1 1 d . . .
S6 S 0.18032(9) 0.13691(8) 0.62561(8) 0.0374(4) Uiso 1 1 d . . .
S7 S 0.22278(8) -0.01068(8) 0.79464(8) 0.0332(4) Uiso 1 1 d . . .
S8 S 0.12635(9) 0.03991(8) 0.79467(8) 0.0391(4) Uiso 1 1 d . . .
S9 S 0.28953(9) 0.07672(9) 0.63291(9) 0.0447(5) Uiso 1 1 d . . .
S10 S 0.10824(9) -0.00649(8) 0.68675(8) 0.0415(4) Uiso 1 1 d . . .
S11 S 0.28691(9) 0.19655(9) 0.65644(9) 0.0432(4) Uiso 1 1 d . . .
S12 S 0.10423(9) 0.10793(8) 0.69386(8) 0.0396(4) Uiso 1 1 d . . .
S13 S 0.20227(9) 0.21041(8) 0.83637(8) 0.0416(4) Uiso 1 1 d . . .
S14 S 0.08768(9) 0.22219(8) 0.71206(8) 0.0377(4) Uiso 1 1 d . . .
S15 S 0.31662(9) 0.01743(9) 0.71565(9) 0.0451(5) Uiso 1 1 d . . .
S16 S 0.28817(9) 0.23653(8) 0.75133(8) 0.0372(4) Uiso 1 1 d . . .
S17 S 0.17688(10) 0.24602(9) 0.63871(9) 0.0460(4) Uiso 1 1 d . . .
S18 S 0.11291(9) 0.16018(8) 0.80435(8) 0.0399(4) Uiso 1 1 d . . .
S19 S 0.18922(9) 0.02480(9) 0.59886(8) 0.0426(4) Uiso 1 1 d . . .
S20 S 0.18142(10) 0.28704(9) 0.75114(9) 0.0469(4) Uiso 1 1 d . . .
S21 S 0.31845(11) 0.15956(10) 0.84298(10) 0.0565(5) Uiso 1 1 d . . .
S22 S 0.32110(10) 0.05900(9) 0.83280(10) 0.0523(5) Uiso 1 1 d . . .
S23 S 0.41061(12) 0.07327(11) 0.75431(11) 0.0666(7) Uiso 1 1 d . . .
S24 S 0.13152(11) 0.08968(10) 0.89505(10) 0.0614(6) Uiso 1 1 d . . .
S25 S 0.11088(11) 0.33362(10) 0.66834(10) 0.0560(5) Uiso 1 1 d . . .
S26 S 0.14424(11) -0.08558(10) 0.61063(10) 0.0609(6) Uiso 1 1 d . . .
S27 S 0.38563(12) 0.14165(11) 0.65716(11) 0.0654(7) Uiso 1 1 d . . .
S28 S 0.39694(11) 0.18446(11) 0.76842(11) 0.0634(7) Uiso 1 1 d . . .
S29 S 0.24021(11) 0.03272(10) 0.90461(10) 0.0600(6) Uiso 1 1 d . . .
S30 S 0.23025(10) 0.14624(9) 0.92509(9) 0.0519(5) Uiso 1 1 d . . .
P1 P 0.19027(12) 0.06876(12) 0.99780(15) 0.1031(7) Uiso 1 1 d D . .
P2 P 0.48885(15) 0.14448(12) 0.69305(13) 0.1031(7) Uiso 1 1 d D . .
Cd18 Cd 0.27983(3) 0.26970(3) 0.23193(3) 0.0500(3) Uani 1 1 d . . .
Cd19 Cd 0.26812(3) 0.38294(3) 0.25426(2) 0.0416(3) Uani 1 1 d . . .
Cd20 Cd 0.28911(2) 0.30940(2) 0.33990(2) 0.0337(2) Uani 1 1 d . . .
Cd21 Cd 0.36449(3) 0.44937(2) 0.27225(2) 0.0399(3) Uani 1 1 d . . .
Cd22 Cd 0.28773(2) 0.42196(2) 0.36098(2) 0.0311(2) Uani 1 1 d . . .
Cd23 Cd 0.25320(3) 0.49474(2) 0.27607(2) 0.0361(2) Uani 1 1 d . . .
Cd24 Cd 0.33923(3) 0.52594(2) 0.35617(3) 0.0428(3) Uani 1 1 d . . .
Cd25 Cd 0.18960(3) 0.36645(2) 0.33826(3) 0.0431(3) Uani 1 1 d . . .
Cd26 Cd 0.37602(3) 0.33458(2) 0.26385(2) 0.0374(2) Uani 1 1 d . . .
Cd27 Cd 0.35102(3) 0.39748(3) 0.17180(2) 0.0526(3) Uani 1 1 d . . .
Cd28 Cd 0.24311(3) 0.45487(3) 0.16856(2) 0.0503(3) Uani 1 1 d . . .
Cd29 Cd 0.36436(3) 0.22466(3) 0.30396(3) 0.0432(3) Uani 1 1 d . . .
Cd30 Cd 0.24688(3) 0.34121(3) 0.14859(3) 0.0613(3) Uani 1 1 d . . .
Cd31 Cd 0.17325(3) 0.31702(3) 0.23376(3) 0.0603(3) Uani 1 1 d . . .
Cd32 Cd 0.15922(3) 0.43192(3) 0.24370(3) 0.0439(3) Uani 1 1 d . . .
Cd33 Cd 0.29174(3) 0.41161(4) 0.07070(3) 0.0804(4) Uani 1 1 d . . .
Cd34 Cd 0.08042(3) 0.36202(3) 0.29157(4) 0.0759(4) Uani 1 1 d . . .
S31 S 0.29362(8) 0.43759(8) 0.29092(7) 0.0290(3) Uiso 1 1 d . . .
S32 S 0.30253(8) 0.32508(8) 0.27148(8) 0.0307(3) Uiso 1 1 d . . .
S33 S 0.19751(9) 0.37497(8) 0.26815(8) 0.0364(4) Uiso 1 1 d . . .
S34 S 0.27736(8) 0.39347(8) 0.18496(8) 0.0322(4) Uiso 1 1 d . . .
S35 S 0.28086(9) 0.54802(9) 0.31511(9) 0.0427(4) Uiso 1 1 d . . .
S36 S 0.32499(9) 0.36261(8) 0.37471(8) 0.0374(4) Uiso 1 1 d . . .
S37 S 0.27138(8) 0.50643(8) 0.20747(8) 0.0332(4) Uiso 1 1 d . . .
S38 S 0.36953(9) 0.45855(8) 0.20124(8) 0.0391(4) Uiso 1 1 d . . .
S39 S 0.21497(9) 0.42285(9) 0.37376(9) 0.0447(5) Uiso 1 1 d . . .
S40 S 0.39039(9) 0.50529(9) 0.30762(9) 0.0415(4) Uiso 1 1 d . . .
S41 S 0.21777(9) 0.30069(9) 0.34999(9) 0.0432(4) Uiso 1 1 d . . .
S42 S 0.39540(9) 0.39158(9) 0.30162(8) 0.0396(4) Uiso 1 1 d . . .
S43 S 0.29488(9) 0.28926(9) 0.16348(9) 0.0416(4) Uiso 1 1 d . . .
S44 S 0.41261(9) 0.27519(8) 0.28178(8) 0.0377(4) Uiso 1 1 d . . .
S45 S 0.18361(10) 0.48029(9) 0.29255(9) 0.0451(5) Uiso 1 1 d . . .
S46 S 0.21006(9) 0.26042(8) 0.25719(8) 0.0372(4) Uiso 1 1 d . . .
S47 S 0.32582(10) 0.25198(9) 0.35946(9) 0.0460(4) Uiso 1 1 d . . .
S48 S 0.38358(9) 0.33644(8) 0.19097(8) 0.0399(4) Uiso 1 1 d . . .
S49 S 0.31595(9) 0.47430(9) 0.40187(9) 0.0426(4) Uiso 1 1 d . . .
S50 S 0.31787(10) 0.21097(9) 0.24886(9) 0.0469(4) Uiso 1 1 d . . .
S51 S 0.17677(11) 0.33804(10) 0.16461(10) 0.0565(5) Uiso 1 1 d . . .
S52 S 0.17066(10) 0.43833(10) 0.17452(10) 0.0523(5) Uiso 1 1 d . . .
S53 S 0.08809(12) 0.42478(11) 0.26103(11) 0.0666(7) Uiso 1 1 d . . .
S54 S 0.36169(11) 0.41240(11) 0.10245(11) 0.0614(6) Uiso 1 1 d . . .
S55 S 0.39186(11) 0.16511(10) 0.32549(10) 0.0560(5) Uiso 1 1 d . . .
S56 S 0.36138(11) 0.58448(11) 0.38671(11) 0.0609(6) Uiso 1 1 d . . .
S57 S 0.11919(12) 0.35527(11) 0.35639(11) 0.0654(7) Uiso 1 1 d . . .
S58 S 0.10068(11) 0.31249(11) 0.24612(11) 0.0634(7) Uiso 1 1 d . . .
S59 S 0.25158(11) 0.46627(11) 0.09851(11) 0.0600(6) Uiso 1 1 d . . .
S60 S 0.25796(10) 0.35064(10) 0.07791(10) 0.0519(5) Uiso 1 1 d . . .
P3 P 0.29645(12) 0.42763(12) -0.00020(15) 0.1031(7) Uiso 1 1 d D . .
P4 P 0.00644(15) 0.35666(12) 0.29820(13) 0.1031(7) Uiso 1 1 d D . .
C1 C 0.25759(18) -0.0572(2) 0.65134(17) 0.0509(4) Uiso 1 1 d G . .
C2 C 0.2784(2) -0.0282(2) 0.6347(2) 0.0641(3) Uiso 1 1 d G . .
C3 C 0.3075(3) -0.0360(3) 0.6083(3) 0.0810(4) Uiso 1 1 d G . .
C4 C 0.3157(3) -0.0727(4) 0.5987(3) 0.0811(6) Uiso 1 1 d G . .
C5 C 0.2949(3) -0.1016(3) 0.6153(3) 0.0810(4) Uiso 1 1 d G . .
C6 C 0.2659(3) -0.09382(19) 0.6417(2) 0.0641(3) Uiso 1 1 d G . .
C7 C 0.18559(19) 0.15030(18) 0.57668(18) 0.0509(4) Uiso 1 1 d G . .
C8 C 0.2123(2) 0.1323(2) 0.5534(2) 0.0641(3) Uiso 1 1 d G . .
C9 C 0.2161(3) 0.1428(3) 0.5155(2) 0.0810(4) Uiso 1 1 d G . .
C10 C 0.1931(3) 0.1713(3) 0.5008(2) 0.0811(6) Uiso 1 1 d G . .
C11 C 0.1664(3) 0.1893(3) 0.5241(2) 0.0810(4) Uiso 1 1 d G . .
C12 C 0.1626(2) 0.1788(2) 0.5620(2) 0.0641(3) Uiso 1 1 d G . .
C13 C 0.25008(19) -0.04996(18) 0.80918(19) 0.0509(4) Uiso 1 1 d G . .
C14 C 0.2734(2) -0.0508(2) 0.8417(2) 0.0641(3) Uiso 1 1 d G . .
C15 C 0.2923(3) -0.0835(3) 0.8521(3) 0.0810(4) Uiso 1 1 d G . .
C16 C 0.2879(3) -0.1153(2) 0.8300(3) 0.0811(6) Uiso 1 1 d G . .
C17 C 0.2646(3) -0.1145(2) 0.7975(3) 0.0810(4) Uiso 1 1 d G . .
C18 C 0.2457(2) -0.0818(2) 0.7871(2) 0.0641(3) Uiso 1 1 d G . .
C19 C 0.0759(2) 0.03382(17) 0.80651(19) 0.0509(4) Uiso 1 1 d G . .
C20 C 0.0459(2) 0.0370(2) 0.7798(2) 0.0641(3) Uiso 1 1 d G . .
C21 C 0.0073(2) 0.0332(3) 0.7911(3) 0.0810(4) Uiso 1 1 d G . .
C22 C -0.0014(2) 0.0262(3) 0.8291(3) 0.0811(6) Uiso 1 1 d G . .
C23 C 0.0285(3) 0.0230(3) 0.8558(2) 0.0810(4) Uiso 1 1 d G . .
C24 C 0.0671(2) 0.0268(3) 0.84448(19) 0.0641(3) Uiso 1 1 d G . .
C25 C 0.29546(19) 0.08786(19) 0.58114(18) 0.0509(4) Uiso 1 1 d G . .
C26 C 0.3168(3) 0.1187(2) 0.5695(2) 0.0641(3) Uiso 1 1 d G . .
C27 C 0.3272(3) 0.1225(3) 0.5314(2) 0.0810(4) Uiso 1 1 d G . .
C28 C 0.3163(3) 0.0955(3) 0.50509(19) 0.0811(6) Uiso 1 1 d G . .
C29 C 0.2949(3) 0.0647(3) 0.5168(2) 0.0810(4) Uiso 1 1 d G . .
C30 C 0.2845(3) 0.0609(2) 0.5548(2) 0.0641(3) Uiso 1 1 d G . .
C31 C 0.11247(19) -0.04863(18) 0.71665(18) 0.0509(4) Uiso 1 1 d G . .
C32 C 0.1350(2) -0.0504(2) 0.7496(2) 0.0641(3) Uiso 1 1 d G . .
C33 C 0.1398(3) -0.0842(3) 0.7684(2) 0.0810(4) Uiso 1 1 d G . .
C34 C 0.1220(4) -0.1161(2) 0.7543(3) 0.0811(6) Uiso 1 1 d G . .
C35 C 0.0995(3) -0.11431(19) 0.7213(3) 0.0810(4) Uiso 1 1 d G . .
C36 C 0.0947(2) -0.0806(2) 0.7025(2) 0.0641(3) Uiso 1 1 d G . .
C37 C 0.2967(2) 0.20826(17) 0.60541(18) 0.0509(4) Uiso 1 1 d G . .
C38 C 0.2688(2) 0.2108(2) 0.5767(2) 0.0641(3) Uiso 1 1 d G . .
C39 C 0.2799(3) 0.2209(3) 0.5400(2) 0.0810(4) Uiso 1 1 d G . .
C40 C 0.3188(3) 0.2284(3) 0.5321(2) 0.0811(6) Uiso 1 1 d G . .
C41 C 0.3467(3) 0.2258(3) 0.5609(3) 0.0810(4) Uiso 1 1 d G . .
C42 C 0.3356(2) 0.2158(3) 0.5975(2) 0.0641(3) Uiso 1 1 d G . .
C43 C 0.05110(19) 0.10091(19) 0.70348(18) 0.0509(4) Uiso 1 1 d G . .
C44 C 0.0296(2) 0.1233(2) 0.7279(2) 0.0641(3) Uiso 1 1 d G . .
C45 C -0.0103(2) 0.1176(3) 0.7318(3) 0.0810(4) Uiso 1 1 d G . .
C46 C -0.0287(2) 0.0896(3) 0.7112(3) 0.0811(6) Uiso 1 1 d G . .
C47 C -0.0072(2) 0.0672(3) 0.6868(3) 0.0810(4) Uiso 1 1 d G . .
C48 C 0.0327(2) 0.0728(2) 0.6829(2) 0.0641(3) Uiso 1 1 d G . .
C49 C 0.21496(19) 0.24508(18) 0.86952(18) 0.0509(4) Uiso 1 1 d G . .
C50 C 0.2006(2) 0.2424(2) 0.9064(2) 0.0641(3) Uiso 1 1 d G . .
C51 C 0.2075(3) 0.2708(3) 0.9324(2) 0.0810(4) Uiso 1 1 d G . .
C52 C 0.2288(4) 0.3019(3) 0.9216(3) 0.0811(6) Uiso 1 1 d G . .
C53 C 0.2432(3) 0.3047(2) 0.8847(3) 0.0810(4) Uiso 1 1 d G . .
C54 C 0.2363(2) 0.2762(2) 0.8587(2) 0.0641(3) Uiso 1 1 d G . .
C55 C 0.0645(2) 0.20961(18) 0.67055(18) 0.0509(4) Uiso 1 1 d G . .
C56 C 0.0844(2) 0.1926(2) 0.6408(2) 0.0641(3) Uiso 1 1 d G . .
C57 C 0.0639(3) 0.1788(3) 0.6096(2) 0.0810(4) Uiso 1 1 d G . .
C58 C 0.0235(3) 0.1819(3) 0.6082(2) 0.0811(6) Uiso 1 1 d G . .
C59 C 0.0036(2) 0.1989(3) 0.6379(3) 0.0810(4) Uiso 1 1 d G . .
C60 C 0.0241(2) 0.2128(2) 0.6691(2) 0.0641(3) Uiso 1 1 d G . .
C61 C 0.3459(2) -0.02209(18) 0.72910(18) 0.0509(4) Uiso 1 1 d G . .
C62 C 0.3287(2) -0.0523(2) 0.7472(2) 0.0641(3) Uiso 1 1 d G . .
C63 C 0.3509(3) -0.0835(2) 0.7561(3) 0.0810(4) Uiso 1 1 d G . .
C64 C 0.3904(3) -0.0845(2) 0.7469(3) 0.0811(6) Uiso 1 1 d G . .
C65 C 0.4076(2) -0.0543(3) 0.7288(3) 0.0810(4) Uiso 1 1 d G . .
C66 C 0.3853(2) -0.0231(2) 0.7199(2) 0.0641(3) Uiso 1 1 d G . .
C67 C 0.30277(19) 0.27697(18) 0.77650(18) 0.0509(4) Uiso 1 1 d G . .
C68 C 0.2867(2) 0.3114(2) 0.7677(2) 0.0641(3) Uiso 1 1 d G . .
C69 C 0.2973(3) 0.34270(19) 0.7886(3) 0.0810(4) Uiso 1 1 d G . .
C70 C 0.3239(4) 0.3395(2) 0.8184(3) 0.0811(6) Uiso 1 1 d G . .
C71 C 0.3400(3) 0.3050(3) 0.8273(3) 0.0810(4) Uiso 1 1 d G . .
C72 C 0.3294(2) 0.2737(2) 0.8063(2) 0.0641(3) Uiso 1 1 d G . .
C73 C 0.21434(19) 0.28179(18) 0.62859(19) 0.0509(4) Uiso 1 1 d G . .
C74 C 0.2128(2) 0.3019(2) 0.5948(2) 0.0641(3) Uiso 1 1 d G . .
C75 C 0.2425(3) 0.3267(3) 0.5858(3) 0.0810(4) Uiso 1 1 d G . .
C76 C 0.2738(3) 0.3314(3) 0.6107(4) 0.0811(6) Uiso 1 1 d G . .
C77 C 0.2754(2) 0.3113(3) 0.6445(3) 0.0810(4) Uiso 1 1 d G . .
C78 C 0.2457(2) 0.2865(2) 0.6534(2) 0.0641(3) Uiso 1 1 d G . .
C79 C 0.06224(19) 0.15795(19) 0.81630(17) 0.0509(4) Uiso 1 1 d G . .
C80 C 0.0447(2) 0.1270(2) 0.8327(3) 0.0641(3) Uiso 1 1 d G . .
C81 C 0.0057(2) 0.1284(3) 0.8434(3) 0.0810(4) Uiso 1 1 d G . .
C82 C -0.0158(2) 0.1608(3) 0.8376(3) 0.0811(6) Uiso 1 1 d G . .
C83 C 0.0018(2) 0.1917(3) 0.8212(3) 0.0810(4) Uiso 1 1 d G . .
C84 C 0.0408(2) 0.1903(2) 0.8105(3) 0.0641(3) Uiso 1 1 d G . .
C85 C 0.15038(19) 0.04938(18) 0.57862(19) 0.0509(4) Uiso 1 1 d G . .
C86 C 0.1541(2) 0.0607(2) 0.5409(2) 0.0641(3) Uiso 1 1 d G . .
C87 C 0.1241(3) 0.0805(3) 0.5234(2) 0.0810(4) Uiso 1 1 d G . .
C88 C 0.0905(3) 0.0890(3) 0.5436(3) 0.0811(6) Uiso 1 1 d G . .
C89 C 0.0867(2) 0.0776(3) 0.5813(3) 0.0810(4) Uiso 1 1 d G . .
C90 C 0.1167(2) 0.0579(2) 0.5988(2) 0.0641(3) Uiso 1 1 d G . .
C91 C 0.15239(18) 0.29497(19) 0.78929(18) 0.0509(4) Uiso 1 1 d G . .
C92 C 0.1300(2) 0.2667(2) 0.8050(2) 0.0641(3) Uiso 1 1 d G . .
C93 C 0.1074(3) 0.2736(3) 0.8370(2) 0.0810(4) Uiso 1 1 d G . .
C94 C 0.1072(3) 0.3088(4) 0.8533(2) 0.0811(6) Uiso 1 1 d G . .
C95 C 0.1296(3) 0.3372(3) 0.8376(3) 0.0810(4) Uiso 1 1 d G . .
C96 C 0.1522(3) 0.33022(19) 0.8056(2) 0.0641(3) Uiso 1 1 d G . .
C97 C 0.3375(2) 0.19689(18) 0.87081(18) 0.0509(4) Uiso 1 1 d G . .
C98 C 0.3134(2) 0.2164(2) 0.8955(2) 0.0641(3) Uiso 1 1 d G . .
C99 C 0.3287(3) 0.2446(2) 0.9182(2) 0.0810(4) Uiso 1 1 d G . .
C100 C 0.3682(4) 0.2532(3) 0.9162(3) 0.0811(6) Uiso 1 1 d G . .
C101 C 0.3923(3) 0.2337(3) 0.8916(3) 0.0810(4) Uiso 1 1 d G . .
C102 C 0.3770(2) 0.2056(2) 0.8689(2) 0.0641(3) Uiso 1 1 d G . .
C103 C 0.34931(19) 0.02089(18) 0.84587(19) 0.0509(4) Uiso 1 1 d G . .
C104 C 0.3653(2) -0.0045(2) 0.8204(2) 0.0641(3) Uiso 1 1 d G . .
C105 C 0.3848(3) -0.0358(2) 0.8340(3) 0.0810(4) Uiso 1 1 d G . .
C106 C 0.3883(3) -0.0416(2) 0.8730(3) 0.0811(6) Uiso 1 1 d G . .
C107 C 0.3724(3) -0.0162(3) 0.8984(2) 0.0810(4) Uiso 1 1 d G . .
C108 C 0.3529(3) 0.0150(2) 0.88487(19) 0.0641(3) Uiso 1 1 d G . .
C109 C 0.42928(19) 0.08001(18) 0.80226(18) 0.0509(4) Uiso 1 1 d G . .
C110 C 0.4118(2) 0.1048(2) 0.8274(2) 0.0641(3) Uiso 1 1 d G . .
C111 C 0.4276(3) 0.1103(3) 0.8634(2) 0.0810(4) Uiso 1 1 d G . .
C112 C 0.4610(3) 0.0910(3) 0.8744(2) 0.0811(6) Uiso 1 1 d G . .
C113 C 0.4785(3) 0.0663(3) 0.8493(3) 0.0810(4) Uiso 1 1 d G . .
C114 C 0.4627(2) 0.0608(2) 0.8133(2) 0.0641(3) Uiso 1 1 d G . .
C115 C 0.11237(19) 0.13382(18) 0.91567(18) 0.0509(4) Uiso 1 1 d G . .
C116 C 0.1218(2) 0.1690(2) 0.9019(2) 0.0641(3) Uiso 1 1 d G . .
C117 C 0.1051(3) 0.20042(18) 0.9181(3) 0.0810(4) Uiso 1 1 d G . .
C118 C 0.0788(3) 0.1968(2) 0.9480(3) 0.0811(6) Uiso 1 1 d G . .
C119 C 0.0694(3) 0.1616(3) 0.9617(3) 0.0810(4) Uiso 1 1 d G . .
C120 C 0.0861(2) 0.1302(2) 0.9455(2) 0.0641(3) Uiso 1 1 d G . .
C121 C 0.10592(18) 0.32502(19) 0.61677(18) 0.0509(4) Uiso 1 1 d G . .
C122 C 0.1170(3) 0.3523(2) 0.5909(2) 0.0641(3) Uiso 1 1 d G . .
C123 C 0.1136(3) 0.3457(3) 0.5520(2) 0.0810(4) Uiso 1 1 d G . .
C124 C 0.0992(3) 0.3119(3) 0.53898(19) 0.0811(6) Uiso 1 1 d G . .
C125 C 0.0881(3) 0.2846(3) 0.5648(2) 0.0810(4) Uiso 1 1 d G . .
C126 C 0.0915(3) 0.2912(2) 0.6037(2) 0.0641(3) Uiso 1 1 d G . .
C127 C 0.09236(19) -0.0747(2) 0.58919(17) 0.0509(4) Uiso 1 1 d G . .
C128 C 0.0797(2) -0.03826(19) 0.5842(3) 0.0641(3) Uiso 1 1 d G . .
C129 C 0.0449(3) -0.0311(3) 0.5652(3) 0.0810(4) Uiso 1 1 d G . .
C130 C 0.0227(2) -0.0604(4) 0.5510(3) 0.0811(6) Uiso 1 1 d G . .
C131 C 0.0353(2) -0.0969(3) 0.5560(3) 0.0810(4) Uiso 1 1 d G . .
C132 C 0.0702(2) -0.1040(2) 0.5750(2) 0.0641(3) Uiso 1 1 d G . .
C133 C 0.39782(18) 0.10043(19) 0.63072(18) 0.0509(4) Uiso 1 1 d G . .
C134 C 0.3912(2) 0.0646(2) 0.6441(2) 0.0641(3) Uiso 1 1 d G . .
C135 C 0.4010(3) 0.03407(18) 0.6217(3) 0.0810(4) Uiso 1 1 d G . .
C136 C 0.4175(3) 0.0394(2) 0.5860(3) 0.0811(6) Uiso 1 1 d G . .
C137 C 0.4241(3) 0.0753(3) 0.5727(2) 0.0810(4) Uiso 1 1 d G . .
C138 C 0.4143(2) 0.1058(2) 0.5950(2) 0.0641(3) Uiso 1 1 d G . .
C139 C 0.40598(19) 0.22691(18) 0.74487(18) 0.0509(4) Uiso 1 1 d G . .
C140 C 0.4325(2) 0.2515(2) 0.7613(2) 0.0641(3) Uiso 1 1 d G . .
C141 C 0.4395(3) 0.2858(2) 0.7443(3) 0.0810(4) Uiso 1 1 d G . .
C142 C 0.4201(4) 0.2955(2) 0.7109(3) 0.0811(6) Uiso 1 1 d G . .
C143 C 0.3936(3) 0.2709(3) 0.6945(2) 0.0810(4) Uiso 1 1 d G . .
C144 C 0.3865(2) 0.2366(2) 0.7115(2) 0.0641(3) Uiso 1 1 d G . .
C145 C 0.20651(19) -0.00716(18) 0.90728(18) 0.0509(4) Uiso 1 1 d G . .
C146 C 0.1731(2) -0.0107(2) 0.8850(2) 0.0641(3) Uiso 1 1 d G . .
C147 C 0.1492(2) -0.0417(3) 0.8889(3) 0.0810(4) Uiso 1 1 d G . .
C148 C 0.1588(3) -0.0692(2) 0.9152(3) 0.0811(6) Uiso 1 1 d G . .
C149 C 0.1922(3) -0.0657(2) 0.9375(3) 0.0810(4) Uiso 1 1 d G . .
C150 C 0.2161(2) -0.0347(2) 0.9335(2) 0.0641(3) Uiso 1 1 d G . .
C151 C 0.27732(19) 0.14115(18) 0.94657(18) 0.0509(4) Uiso 1 1 d G . .
C152 C 0.3064(2) 0.1184(2) 0.9319(2) 0.0641(3) Uiso 1 1 d G . .
C153 C 0.3414(2) 0.1139(3) 0.9516(3) 0.0810(4) Uiso 1 1 d G . .
C154 C 0.3472(2) 0.1322(3) 0.9860(3) 0.0811(6) Uiso 1 1 d G . .
C155 C 0.3181(3) 0.1550(3) 1.0008(2) 0.0810(4) Uiso 1 1 d G . .
C156 C 0.2832(2) 0.1594(2) 0.9810(2) 0.0641(3) Uiso 1 1 d G . .
C201 C 0.24323(19) 0.5570(2) 0.35191(18) 0.0509(4) Uiso 1 1 d G . .
C202 C 0.2204(2) 0.5294(2) 0.3684(2) 0.0641(3) Uiso 1 1 d G . .
C203 C 0.1909(3) 0.5390(3) 0.3936(3) 0.0810(4) Uiso 1 1 d G . .
C204 C 0.1842(3) 0.5762(4) 0.4023(3) 0.0811(6) Uiso 1 1 d G . .
C205 C 0.2070(3) 0.6038(3) 0.3858(3) 0.0810(4) Uiso 1 1 d G . .
C206 C 0.2365(3) 0.5941(2) 0.3606(3) 0.0641(3) Uiso 1 1 d G . .
C207 C 0.32082(19) 0.35063(19) 0.42386(18) 0.0509(4) Uiso 1 1 d G . .
C208 C 0.2964(2) 0.3694(2) 0.4489(2) 0.0641(3) Uiso 1 1 d G . .
C209 C 0.2947(3) 0.3587(3) 0.4869(2) 0.0810(4) Uiso 1 1 d G . .
C210 C 0.3175(3) 0.3292(3) 0.4999(2) 0.0811(6) Uiso 1 1 d G . .
C211 C 0.3419(3) 0.3105(3) 0.4748(3) 0.0810(4) Uiso 1 1 d G . .
C212 C 0.3436(3) 0.3212(2) 0.4368(2) 0.0641(3) Uiso 1 1 d G . .
C213 C 0.24567(19) 0.54862(19) 0.19307(19) 0.0509(4) Uiso 1 1 d G . .
C214 C 0.2229(2) 0.5487(2) 0.1602(2) 0.0641(3) Uiso 1 1 d G . .
C215 C 0.2041(3) 0.5812(3) 0.1488(3) 0.0810(4) Uiso 1 1 d G . .
C216 C 0.2080(3) 0.6135(2) 0.1703(3) 0.0811(6) Uiso 1 1 d G . .
C217 C 0.2307(3) 0.6133(2) 0.2031(3) 0.0810(4) Uiso 1 1 d G . .
C218 C 0.2496(3) 0.5809(2) 0.2145(2) 0.0641(3) Uiso 1 1 d G . .
C219 C 0.4196(2) 0.46549(18) 0.18713(19) 0.0509(4) Uiso 1 1 d G . .
C220 C 0.4505(2) 0.4616(3) 0.2127(2) 0.0641(3) Uiso 1 1 d G . .
C221 C 0.4887(2) 0.4645(3) 0.1999(3) 0.0810(4) Uiso 1 1 d G . .
C222 C 0.4961(2) 0.4714(3) 0.1617(3) 0.0811(6) Uiso 1 1 d G . .
C223 C 0.4653(3) 0.4753(3) 0.1361(2) 0.0810(4) Uiso 1 1 d G . .
C224 C 0.4270(2) 0.4724(3) 0.14887(19) 0.0641(3) Uiso 1 1 d G . .
C225 C 0.20325(18) 0.41719(19) 0.42140(18) 0.0509(4) Uiso 1 1 d G . .
C226 C 0.1896(3) 0.3841(2) 0.4369(2) 0.0641(3) Uiso 1 1 d G . .
C227 C 0.1861(3) 0.3804(3) 0.4761(2) 0.0810(4) Uiso 1 1 d G . .
C228 C 0.1963(3) 0.4098(3) 0.49992(18) 0.0811(6) Uiso 1 1 d G . .
C229 C 0.2100(3) 0.4429(3) 0.4844(2) 0.0810(4) Uiso 1 1 d G . .
C230 C 0.2135(3) 0.4466(2) 0.4452(2) 0.0641(3) Uiso 1 1 d G . .
C231 C 0.3860(2) 0.54672(19) 0.28031(19) 0.0509(4) Uiso 1 1 d G . .
C232 C 0.4036(2) 0.5793(2) 0.2931(2) 0.0641(3) Uiso 1 1 d G . .
C233 C 0.3989(3) 0.6122(2) 0.2728(3) 0.0810(4) Uiso 1 1 d G . .
C234 C 0.3765(4) 0.6125(2) 0.2396(3) 0.0811(6) Uiso 1 1 d G . .
C235 C 0.3590(3) 0.5799(3) 0.2268(2) 0.0810(4) Uiso 1 1 d G . .
C236 C 0.3637(2) 0.5470(2) 0.2471(2) 0.0641(3) Uiso 1 1 d G . .
C237 C 0.2078(2) 0.28992(18) 0.39730(18) 0.0509(4) Uiso 1 1 d G . .
C238 C 0.2374(2) 0.2876(3) 0.4243(2) 0.0641(3) Uiso 1 1 d G . .
C239 C 0.2286(3) 0.2789(3) 0.4619(2) 0.0810(4) Uiso 1 1 d G . .
C240 C 0.1902(4) 0.2725(3) 0.4725(2) 0.0811(6) Uiso 1 1 d G . .
C241 C 0.1605(3) 0.2748(3) 0.4455(3) 0.0810(4) Uiso 1 1 d G . .
C242 C 0.1693(2) 0.2835(3) 0.4079(2) 0.0641(3) Uiso 1 1 d G . .
C243 C 0.4462(2) 0.39837(19) 0.29644(19) 0.0509(4) Uiso 1 1 d G . .
C244 C 0.4664(2) 0.3770(2) 0.2700(2) 0.0641(3) Uiso 1 1 d G . .
C245 C 0.5060(2) 0.3830(3) 0.2642(3) 0.0810(4) Uiso 1 1 d G . .
C246 C 0.5254(2) 0.4105(3) 0.2848(3) 0.0811(6) Uiso 1 1 d G . .
C247 C 0.5053(3) 0.4318(3) 0.3112(3) 0.0810(4) Uiso 1 1 d G . .
C248 C 0.4657(2) 0.4258(2) 0.3170(2) 0.0641(3) Uiso 1 1 d G . .
C249 C 0.2802(2) 0.25290(19) 0.13180(19) 0.0509(4) Uiso 1 1 d G . .
C250 C 0.2575(2) 0.2229(2) 0.1434(2) 0.0641(3) Uiso 1 1 d G . .
C251 C 0.2462(3) 0.1960(2) 0.1172(3) 0.0810(4) Uiso 1 1 d G . .
C252 C 0.2575(4) 0.1990(3) 0.0793(3) 0.0811(6) Uiso 1 1 d G . .
C253 C 0.2802(3) 0.2290(3) 0.0677(2) 0.0810(4) Uiso 1 1 d G . .
C254 C 0.2915(3) 0.2559(2) 0.0939(2) 0.0641(3) Uiso 1 1 d G . .
C255 C 0.4376(2) 0.29192(18) 0.32336(19) 0.0509(4) Uiso 1 1 d G . .
C256 C 0.4176(2) 0.3070(2) 0.3541(2) 0.0641(3) Uiso 1 1 d G . .
C257 C 0.4381(3) 0.3212(3) 0.3851(2) 0.0810(4) Uiso 1 1 d G . .
C258 C 0.4787(3) 0.3203(3) 0.3853(3) 0.0811(6) Uiso 1 1 d G . .
C259 C 0.4987(2) 0.3052(3) 0.3546(3) 0.0810(4) Uiso 1 1 d G . .
C260 C 0.4781(2) 0.2910(3) 0.3237(2) 0.0641(3) Uiso 1 1 d G . .
C261 C 0.1566(2) 0.52169(18) 0.28294(18) 0.0509(4) Uiso 1 1 d G . .
C262 C 0.1711(2) 0.5530(2) 0.2646(2) 0.0641(3) Uiso 1 1 d G . .
C263 C 0.1481(3) 0.5847(2) 0.2610(3) 0.0810(4) Uiso 1 1 d G . .
C264 C 0.1105(3) 0.5850(2) 0.2758(3) 0.0811(6) Uiso 1 1 d G . .
C265 C 0.0959(2) 0.5537(3) 0.2941(3) 0.0810(4) Uiso 1 1 d G . .
C266 C 0.1190(2) 0.5220(2) 0.2977(2) 0.0641(3) Uiso 1 1 d G . .
C267 C 0.1938(2) 0.22284(19) 0.22782(19) 0.0509(4) Uiso 1 1 d G . .
C268 C 0.2121(2) 0.1890(2) 0.2345(2) 0.0641(3) Uiso 1 1 d G . .
C269 C 0.2008(3) 0.1575(2) 0.2142(3) 0.0810(4) Uiso 1 1 d G . .
C270 C 0.1710(4) 0.1600(3) 0.1873(3) 0.0811(6) Uiso 1 1 d G . .
C271 C 0.1526(3) 0.1938(3) 0.1806(3) 0.0810(4) Uiso 1 1 d G . .
C272 C 0.1640(2) 0.2253(2) 0.2009(2) 0.0641(3) Uiso 1 1 d G . .
C273 C 0.2891(2) 0.21849(19) 0.37108(19) 0.0509(4) Uiso 1 1 d G . .
C274 C 0.2564(2) 0.2107(2) 0.3489(2) 0.0641(3) Uiso 1 1 d G . .
C275 C 0.2295(2) 0.1843(3) 0.3610(3) 0.0810(4) Uiso 1 1 d G . .
C276 C 0.2353(3) 0.1657(3) 0.3953(4) 0.0811(6) Uiso 1 1 d G . .
C277 C 0.2680(3) 0.1735(3) 0.4175(3) 0.0810(4) Uiso 1 1 d G . .
C278 C 0.2949(3) 0.1999(2) 0.4054(2) 0.0641(3) Uiso 1 1 d G . .
C279 C 0.43466(19) 0.3386(2) 0.18101(18) 0.0509(4) Uiso 1 1 d G . .
C280 C 0.4506(2) 0.3691(2) 0.1622(2) 0.0641(3) Uiso 1 1 d G . .
C281 C 0.4894(3) 0.3684(3) 0.1509(3) 0.0810(4) Uiso 1 1 d G . .
C282 C 0.5123(2) 0.3373(4) 0.1584(3) 0.0811(6) Uiso 1 1 d G . .
C283 C 0.4964(2) 0.3069(3) 0.1773(3) 0.0810(4) Uiso 1 1 d G . .
C284 C 0.4576(2) 0.3075(2) 0.1885(3) 0.0641(3) Uiso 1 1 d G . .
C285 C 0.35906(19) 0.45244(18) 0.4210(2) 0.0509(4) Uiso 1 1 d G . .
C286 C 0.3585(2) 0.4417(2) 0.4590(2) 0.0641(3) Uiso 1 1 d G . .
C287 C 0.3894(3) 0.4214(3) 0.4742(2) 0.0810(4) Uiso 1 1 d G . .
C288 C 0.4209(3) 0.4119(3) 0.4513(3) 0.0811(6) Uiso 1 1 d G . .
C289 C 0.4215(2) 0.4226(3) 0.4133(3) 0.0810(4) Uiso 1 1 d G . .
C290 C 0.3905(2) 0.4429(2) 0.3981(2) 0.0641(3) Uiso 1 1 d G . .
C291 C 0.34853(19) 0.20812(19) 0.20415(18) 0.0509(4) Uiso 1 1 d G . .
C292 C 0.3723(2) 0.2371(2) 0.1920(2) 0.0641(3) Uiso 1 1 d G . .
C293 C 0.3923(3) 0.2342(3) 0.1577(3) 0.0810(4) Uiso 1 1 d G . .
C294 C 0.3884(3) 0.2023(3) 0.1356(2) 0.0811(6) Uiso 1 1 d G . .
C295 C 0.3646(3) 0.1733(3) 0.1477(2) 0.0810(4) Uiso 1 1 d G . .
C296 C 0.3447(3) 0.1763(2) 0.1820(2) 0.0641(3) Uiso 1 1 d G . .
C297 C 0.1577(2) 0.30296(18) 0.13654(18) 0.0509(4) Uiso 1 1 d G . .
C298 C 0.1790(2) 0.2826(2) 0.1101(2) 0.0641(3) Uiso 1 1 d G . .
C299 C 0.1611(3) 0.2541(2) 0.0897(3) 0.0810(4) Uiso 1 1 d G . .
C300 C 0.1219(3) 0.2461(3) 0.0957(3) 0.0811(6) Uiso 1 1 d G . .
C301 C 0.1006(2) 0.2664(3) 0.1221(3) 0.0810(4) Uiso 1 1 d G . .
C302 C 0.1185(2) 0.2949(2) 0.1425(2) 0.0641(3) Uiso 1 1 d G . .
C303 C 0.14752(19) 0.47715(18) 0.1522(2) 0.0509(4) Uiso 1 1 d G . .
C304 C 0.1247(2) 0.5012(2) 0.1737(2) 0.0641(3) Uiso 1 1 d G . .
C305 C 0.1042(3) 0.5298(2) 0.1559(3) 0.0810(4) Uiso 1 1 d G . .
C306 C 0.1065(3) 0.5343(3) 0.1166(3) 0.0811(6) Uiso 1 1 d G . .
C307 C 0.1293(3) 0.5102(3) 0.0951(2) 0.0810(4) Uiso 1 1 d G . .
C308 C 0.1498(3) 0.4816(2) 0.1129(2) 0.0641(3) Uiso 1 1 d G . .
C309 C 0.0667(2) 0.41735(18) 0.21382(18) 0.0509(4) Uiso 1 1 d G . .
C310 C 0.0825(2) 0.3946(2) 0.1858(2) 0.0641(3) Uiso 1 1 d G . .
C311 C 0.0613(3) 0.3872(3) 0.1528(2) 0.0810(4) Uiso 1 1 d G . .
C312 C 0.0243(3) 0.4024(3) 0.1479(2) 0.0811(6) Uiso 1 1 d G . .
C313 C 0.0086(2) 0.4252(3) 0.1760(3) 0.0810(4) Uiso 1 1 d G . .
C314 C 0.0298(2) 0.4326(2) 0.2089(2) 0.0641(3) Uiso 1 1 d G . .
C315 C 0.38695(19) 0.37576(19) 0.08001(18) 0.0509(4) Uiso 1 1 d G . .
C316 C 0.3772(2) 0.3389(2) 0.0875(2) 0.0641(3) Uiso 1 1 d G . .
C317 C 0.3963(3) 0.31033(19) 0.0684(3) 0.0810(4) Uiso 1 1 d G . .
C318 C 0.4251(3) 0.3186(3) 0.0419(3) 0.0811(6) Uiso 1 1 d G . .
C319 C 0.4348(3) 0.3554(3) 0.0345(3) 0.0810(4) Uiso 1 1 d G . .
C320 C 0.4157(2) 0.3840(2) 0.0535(2) 0.0641(3) Uiso 1 1 d G . .
C321 C 0.39533(19) 0.17018(19) 0.37572(18) 0.0509(4) Uiso 1 1 d G . .
C322 C 0.4091(3) 0.2023(2) 0.3933(2) 0.0641(3) Uiso 1 1 d G . .
C323 C 0.4106(3) 0.2044(3) 0.4328(2) 0.0810(4) Uiso 1 1 d G . .
C324 C 0.3985(3) 0.1744(3) 0.45476(18) 0.0811(6) Uiso 1 1 d G . .
C325 C 0.3847(3) 0.1423(3) 0.4372(2) 0.0810(4) Uiso 1 1 d G . .
C326 C 0.3832(3) 0.1402(2) 0.3977(2) 0.0641(3) Uiso 1 1 d G . .
C327 C 0.40183(19) 0.5799(2) 0.40750(17) 0.0509(4) Uiso 1 1 d G . .
C328 C 0.4186(2) 0.54527(19) 0.4141(3) 0.0641(3) Uiso 1 1 d G . .
C329 C 0.4551(3) 0.5428(3) 0.4313(3) 0.0810(4) Uiso 1 1 d G . .
C330 C 0.4749(2) 0.5750(4) 0.4418(3) 0.0811(6) Uiso 1 1 d G . .
C331 C 0.4582(2) 0.6096(3) 0.4352(3) 0.0810(4) Uiso 1 1 d G . .
C332 C 0.4216(2) 0.6121(2) 0.4181(2) 0.0641(3) Uiso 1 1 d G . .
C333 C 0.10879(18) 0.39327(19) 0.38456(18) 0.0509(4) Uiso 1 1 d G . .
C334 C 0.1122(2) 0.4299(2) 0.3722(2) 0.0641(3) Uiso 1 1 d G . .
C335 C 0.1020(3) 0.45898(19) 0.3963(3) 0.0810(4) Uiso 1 1 d G . .
C336 C 0.0884(3) 0.4515(3) 0.4327(3) 0.0811(6) Uiso 1 1 d G . .
C337 C 0.0849(3) 0.4149(3) 0.4451(2) 0.0810(4) Uiso 1 1 d G . .
C338 C 0.0951(2) 0.3858(2) 0.4210(2) 0.0641(3) Uiso 1 1 d G . .
C339 C 0.0955(2) 0.26939(18) 0.27021(18) 0.0509(4) Uiso 1 1 d G . .
C340 C 0.0684(2) 0.2439(2) 0.2563(2) 0.0641(3) Uiso 1 1 d G . .
C341 C 0.0626(3) 0.2104(2) 0.2751(3) 0.0810(4) Uiso 1 1 d G . .
C342 C 0.0838(4) 0.2023(2) 0.3079(3) 0.0811(6) Uiso 1 1 d G . .
C343 C 0.1109(3) 0.2278(3) 0.3219(2) 0.0810(4) Uiso 1 1 d G . .
C344 C 0.1167(2) 0.2613(2) 0.3030(2) 0.0641(3) Uiso 1 1 d G . .
C345 C 0.28181(19) 0.50505(19) 0.09601(18) 0.0509(4) Uiso 1 1 d G . .
C346 C 0.3174(2) 0.5081(2) 0.1150(2) 0.0641(3) Uiso 1 1 d G . .
C347 C 0.3400(2) 0.5399(3) 0.1106(3) 0.0810(4) Uiso 1 1 d G . .
C348 C 0.3271(3) 0.5686(2) 0.0871(3) 0.0811(6) Uiso 1 1 d G . .
C349 C 0.2916(3) 0.5655(2) 0.0681(3) 0.0810(4) Uiso 1 1 d G . .
C350 C 0.2689(2) 0.5338(2) 0.0726(2) 0.0641(3) Uiso 1 1 d G . .
C351 C 0.21200(19) 0.35965(19) 0.05804(18) 0.0509(4) Uiso 1 1 d G . .
C352 C 0.1850(2) 0.3827(2) 0.0757(2) 0.0641(3) Uiso 1 1 d G . .
C353 C 0.1479(2) 0.3871(3) 0.0601(3) 0.0810(4) Uiso 1 1 d G . .
C354 C 0.1378(2) 0.3683(3) 0.0269(3) 0.0811(6) Uiso 1 1 d G . .
C355 C 0.1648(3) 0.3453(3) 0.0092(2) 0.0810(4) Uiso 1 1 d G . .
C356 C 0.2019(2) 0.3409(2) 0.0248(2) 0.0641(3) Uiso 1 1 d G . .
C1S C 0.0383(2) 0.2807(2) 0.0371(2) 0.124(2) Uiso 1 1 d G . .
C2S C 0.0291(3) 0.3119(3) 0.0587(3) 0.124(2) Uiso 1 1 d G . .
C3S C 0.0062(4) 0.3083(4) 0.0911(3) 0.124(2) Uiso 1 1 d G . .
C4S C -0.0076(3) 0.2735(5) 0.1018(3) 0.124(2) Uiso 1 1 d G . .
C5S C 0.0016(4) 0.2423(4) 0.0802(4) 0.124(2) Uiso 1 1 d G . .
C6S C 0.0245(3) 0.2459(2) 0.0479(3) 0.124(2) Uiso 1 1 d G . .
C7S C 0.0673(3) 0.2852(4) 0.0062(3) 0.107(5) Uiso 1 1 d G . .
C8S C 0.5394(2) 0.2265(2) 0.0394(2) 0.124(2) Uiso 1 1 d G . .
C9S C 0.5274(3) 0.2628(2) 0.0460(3) 0.124(2) Uiso 1 1 d G . .
C10S C 0.5054(4) 0.2712(4) 0.0781(4) 0.124(2) Uiso 1 1 d G . .
C11S C 0.4956(4) 0.2432(5) 0.1036(3) 0.124(2) Uiso 1 1 d G . .
C12S C 0.5076(4) 0.2068(4) 0.0970(3) 0.124(2) Uiso 1 1 d G . .
C13S C 0.5295(3) 0.1984(3) 0.0649(3) 0.124(2) Uiso 1 1 d G . .
C14S C 0.5666(3) 0.2166(4) 0.0064(3) 0.103(5) Uiso 1 1 d G . .
C357 C 0.2074(2) 0.1129(2) 1.0060(4) 0.133(2) Uiso 1 1 d D . .
C358 C 0.1665(3) 0.1301(2) 1.0229(4) 0.1282(19) Uiso 1 1 d D . .
C359 C 0.1754(6) 0.1722(3) 1.0078(5) 0.150(2) Uiso 1 1 d D . .
C360 C 0.1451(2) 0.0519(3) 1.0107(3) 0.133(2) Uiso 1 1 d D . .
C361 C 0.1399(2) 0.0243(3) 0.9732(3) 0.1282(19) Uiso 1 1 d D . .
C362 C 0.0983(3) 0.0047(5) 0.9816(6) 0.150(2) Uiso 1 1 d D . .
C363 C 0.22857(18) 0.0413(3) 1.0158(4) 0.133(2) Uiso 1 1 d D . .
C364 C 0.27357(19) 0.0571(3) 1.0081(5) 0.1282(19) Uiso 1 1 d D . .
C365 C 0.3111(3) 0.0292(4) 1.0004(6) 0.150(2) Uiso 1 1 d D . .
C366 C 0.5015(3) 0.1654(2) 0.6516(3) 0.133(2) Uiso 1 1 d D . .
C367 C 0.4742(4) 0.2026(3) 0.6442(2) 0.1282(19) Uiso 1 1 d D . .
C368 C 0.4665(6) 0.2169(5) 0.6008(3) 0.150(2) Uiso 1 1 d D . .
C369 C 0.5181(4) 0.1685(4) 0.72570(19) 0.133(2) Uiso 1 1 d D . .
C370 C 0.5197(5) 0.1582(3) 0.77155(18) 0.1282(19) Uiso 1 1 d D . .
C371 C 0.5373(5) 0.1812(4) 0.8076(3) 0.150(2) Uiso 1 1 d D . .
C372 C 0.5121(3) 0.1010(2) 0.6958(3) 0.133(2) Uiso 1 1 d D . .
C373 C 0.4900(4) 0.07509(19) 0.6630(3) 0.1282(19) Uiso 1 1 d D . .
C374 C 0.4987(6) 0.0319(2) 0.6782(5) 0.150(2) Uiso 1 1 d D . .
C375 C 0.3102(3) 0.3874(2) -0.0248(3) 0.133(2) Uiso 1 1 d D . .
C376 C 0.3407(3) 0.3557(2) -0.0055(3) 0.1282(19) Uiso 1 1 d D . .
C377 C 0.3288(6) 0.3206(3) -0.0325(4) 0.150(2) Uiso 1 1 d D . .
C378 C 0.25814(19) 0.4562(3) -0.0147(5) 0.133(2) Uiso 1 1 d D . .
C379 C 0.2167(2) 0.4363(3) -0.0039(5) 0.1282(19) Uiso 1 1 d D . .
C380 C 0.1820(3) 0.4680(3) -0.0012(7) 0.150(2) Uiso 1 1 d D . .
C381 C 0.3420(2) 0.4475(3) -0.0069(3) 0.133(2) Uiso 1 1 d D . .
C382 C 0.3631(2) 0.4794(3) 0.0203(4) 0.1282(19) Uiso 1 1 d D . .
C383 C 0.4050(3) 0.4997(4) 0.0177(7) 0.150(2) Uiso 1 1 d D . .
C384 C -0.0179(3) 0.3994(2) 0.2990(3) 0.133(2) Uiso 1 1 d D . .
C385 C 0.0039(4) 0.4205(2) 0.3345(3) 0.1282(19) Uiso 1 1 d D . .
C386 C -0.0110(5) 0.4617(3) 0.3444(6) 0.150(2) Uiso 1 1 d D . .
C387 C -0.0176(4) 0.3209(2) 0.2744(2) 0.133(2) Uiso 1 1 d D . .
C388 C -0.0147(5) 0.3463(2) 0.2354(2) 0.1282(19) Uiso 1 1 d D . .
C389 C -0.0276(6) 0.3078(3) 0.2146(5) 0.150(2) Uiso 1 1 d D . .
C390 C 0.0208(4) 0.3420(4) 0.33828(18) 0.133(2) Uiso 1 1 d D . .
C391 C 0.0064(4) 0.3343(3) 0.3807(2) 0.1282(19) Uiso 1 1 d D . .
C392 C 0.0240(5) 0.2970(3) 0.4030(5) 0.150(2) Uiso 1 1 d D . .

loop_
_atom_site_aniso_label
_atom_site_aniso_U_11
_atom_site_aniso_U_22
_atom_site_aniso_U_33
_atom_site_aniso_U_23
_atom_site_aniso_U_13
_atom_site_aniso_U_12
Cd1 0.0257(4) 0.0235(4) 0.0331(4) -0.0044(3) 0.0029(3) -0.0022(3)
Cd2 0.0285(4) 0.0271(4) 0.0372(4) -0.0047(3) 0.0096(3) -0.0013(3)
Cd3 0.0656(6) 0.0295(4) 0.0410(5) -0.0019(4) 0.0242(4) -0.0087(4)
Cd4 0.0302(4) 0.0294(4) 0.0345(4) 0.0003(4) 0.0012(4) -0.0026(4)
Cd5 0.0805(6) 0.0334(5) 0.0361(4) -0.0017(4) 0.0226(5) -0.0194(5)
Cd6 0.0428(5) 0.0287(4) 0.0411(4) -0.0041(4) 0.0123(4) 0.0052(4)
Cd7 0.0574(6) 0.0381(5) 0.0340(4) -0.0045(4) 0.0160(4) -0.0102(4)
Cd8 0.0612(5) 0.0509(5) 0.0921(6) -0.0238(5) 0.0596(5) -0.0264(5)
Cd9 0.0255(4) 0.0300(4) 0.0424(4) 0.0075(4) 0.0012(4) 0.0010(4)
Cd10 0.0315(4) 0.0363(4) 0.0289(4) 0.0060(3) 0.0085(3) 0.0045(4)
Cd11 0.0353(5) 0.0261(4) 0.0448(5) -0.0012(4) -0.0082(4) -0.0008(4)
Cd12 0.0403(5) 0.0335(4) 0.0487(5) 0.0052(4) -0.0031(4) -0.0045(4)
Cd13 0.0363(5) 0.0270(4) 0.0400(4) 0.0013(4) -0.0079(4) -0.0091(4)
Cd14 0.0213(4) 0.0227(4) 0.0957(7) -0.0050(5) 0.0170(4) -0.0040(4)
Cd15 0.0278(5) 0.0250(4) 0.1363(9) -0.0064(5) 0.0290(5) -0.0017(4)
Cd16 0.0929(7) 0.0344(4) 0.0268(4) 0.0061(4) -0.0057(5) -0.0185(5)
Cd17 0.0433(5) 0.0298(5) 0.3048(17) 0.0078(8) 0.0910(7) 0.0005(5)
Cd18 0.0495(5) 0.0559(5) 0.0443(5) -0.0204(4) -0.0166(4) 0.0286(5)
Cd19 0.0427(5) 0.0495(5) 0.0326(4) -0.0029(4) 0.0059(4) 0.0149(4)
Cd20 0.0386(5) 0.0311(4) 0.0315(4) -0.0006(4) 0.0094(4) 0.0062(4)
Cd21 0.0364(5) 0.0470(5) 0.0365(4) 0.0073(4) 0.0191(4) 0.0136(4)
Cd22 0.0372(5) 0.0296(4) 0.0266(4) 0.0002(3) 0.0102(4) 0.0027(4)
Cd23 0.0377(5) 0.0361(5) 0.0345(4) -0.0007(4) 0.0072(4) 0.0131(4)
Cd24 0.0443(5) 0.0337(5) 0.0507(5) -0.0002(4) 0.0152(4) 0.0048(4)
Cd25 0.0401(5) 0.0400(5) 0.0493(5) 0.0003(4) 0.0070(4) 0.0082(4)
Cd26 0.0369(5) 0.0450(5) 0.0302(4) 0.0064(4) 0.0070(4) 0.0099(4)
Cd27 0.0513(5) 0.0803(6) 0.0263(4) 0.0142(4) 0.0121(4) 0.0391(5)
Cd28 0.0513(5) 0.0713(6) 0.0284(4) 0.0008(4) 0.0006(4) 0.0382(5)
Cd29 0.0401(5) 0.0428(5) 0.0469(5) -0.0032(4) 0.0024(4) 0.0180(4)
Cd30 0.0844(7) 0.0684(6) 0.0310(4) -0.0181(4) -0.0173(5) 0.0495(5)
Cd31 0.0494(6) 0.0486(5) 0.0827(7) -0.0270(5) -0.0243(5) 0.0192(5)
Cd32 0.0355(5) 0.0458(5) 0.0504(5) -0.0044(4) 0.0000(4) 0.0141(4)
Cd33 0.0958(7) 0.1211(9) 0.0245(5) 0.0166(5) 0.0156(5) 0.0663(6)
Cd34 0.0399(6) 0.0614(7) 0.1263(10) -0.0145(7) -0.0022(7) 0.0062(6)

loop_
_atom_type_symbol
_atom_type_description
_atom_type_scat_dispersion_real
_atom_type_scat_dispersion_imag
_atom_type_scat_source
C C 0.0033 0.0016 'International Tables Vol C Tables 4.2.6.8 and 6.1.1.4'
P P 0.1023 0.0942 'International Tables Vol C Tables 4.2.6.8 and 6.1.1.4'
S S 0.1246 0.1234 'International Tables Vol C Tables 4.2.6.8 and 6.1.1.4'
Cd Cd -0.8075 1.2024 'International Tables Vol C Tables 4.2.6.8 and 6.1.1.4'

loop_
_geom_angle_atom_site_label_1
_geom_angle_atom_site_label_2
_geom_angle_atom_site_label_3
_geom_angle
_geom_angle_site_symmetry_1
_geom_angle_site_symmetry_3
_geom_angle_publ_flag
S20 Cd1 S16 108.98(10) . . ?
S20 Cd1 S13 110.41(10) . . ?
S16 Cd1 S13 117.63(10) . . ?
S20 Cd1 S2 111.96(10) . . ?
S16 Cd1 S2 103.37(9) . . ?
S13 Cd1 S2 104.23(10) . . ?
S1 Cd2 S3 110.62(9) . . ?
S1 Cd2 S2 111.23(9) . . ?
S3 Cd2 S2 110.04(10) . . ?
S1 Cd2 S4 108.86(9) . . ?
S3 Cd2 S4 107.92(10) . . ?
S2 Cd2 S4 108.06(9) . . ?
S17 Cd3 S11 113.92(11) . . ?
S17 Cd3 S6 103.27(10) . . ?
S11 Cd3 S6 119.89(10) . . ?
S17 Cd3 S2 110.04(10) . . ?
S11 Cd3 S2 108.48(10) . . ?
S6 Cd3 S2 100.22(9) . . ?
S8 Cd4 S10 111.08(10) . . ?
S8 Cd4 S1 109.02(9) . . ?
S10 Cd4 S1 111.89(9) . . ?
S8 Cd4 S12 118.07(10) . . ?
S10 Cd4 S12 107.28(10) . . ?
S1 Cd4 S12 98.95(9) . . ?
S6 Cd5 S19 111.03(10) . . ?
S6 Cd5 S1 107.80(9) . . ?
S19 Cd5 S1 109.87(10) . . ?
S6 Cd5 S9 117.77(10) . . ?
S19 Cd5 S9 107.41(10) . . ?
S1 Cd5 S9 102.51(10) . . ?
S5 Cd6 S15 113.71(10) . . ?
S5 Cd6 S1 107.76(10) . . ?
S15 Cd6 S1 107.53(10) . . ?
S5 Cd6 S7 107.26(10) . . ?
S15 Cd6 S7 117.13(10) . . ?
S1 Cd6 S7 102.53(9) . . ?
S26 Cd7 S19 117.61(11) . . ?
S26 Cd7 S10 109.36(12) . . ?
S19 Cd7 S10 115.04(10) . . ?
S26 Cd7 S5 100.30(11) . . ?
S19 Cd7 S5 107.25(10) . . ?
S10 Cd7 S5 105.48(10) . . ?
S11 Cd8 S9 122.46(11) . . ?
S11 Cd8 S27 102.55(12) . . ?
S9 Cd8 S27 110.27(12) . . ?
S11 Cd8 S3 103.48(10) . . ?
S9 Cd8 S3 108.13(10) . . ?
S27 Cd8 S3 109.29(12) . . ?
S14 Cd9 S12 112.92(10) . . ?
S14 Cd9 S2 110.63(10) . . ?
S12 Cd9 S2 109.87(10) . . ?
S14 Cd9 S18 104.97(10) . . ?
S12 Cd9 S18 116.76(10) . . ?
S2 Cd9 S18 100.98(9) . . ?
S18 Cd10 S4 112.99(10) . . ?
S18 Cd10 S24 111.47(11) . . ?
S4 Cd10 S24 107.03(11) . . ?
S18 Cd10 S8 121.25(10) . . ?
S4 Cd10 S8 100.59(10) . . ?
S24 Cd10 S8 102.01(11) . . ?
S4 Cd11 S29 108.23(11) . . ?
S4 Cd11 S7 111.40(9) . . ?
S29 Cd11 S7 112.71(11) . . ?
S4 Cd11 S22 103.15(10) . . ?
S29 Cd11 S22 99.49(12) . . ?
S7 Cd11 S22 120.60(10) . . ?
S25 Cd12 S17 106.24(11) . . ?
S25 Cd12 S14 118.52(11) . . ?
S17 Cd12 S14 105.64(10) . . ?
S25 Cd12 S20 108.66(11) . . ?
S17 Cd12 S20 110.07(11) . . ?
S14 Cd12 S20 107.54(10) . . ?
S21 Cd13 S13 120.02(11) . . ?
S21 Cd13 S30 112.07(12) . . ?
S13 Cd13 S30 103.15(11) . . ?
S21 Cd13 S4 109.52(11) . . ?
S13 Cd13 S4 102.43(10) . . ?
S30 Cd13 S4 108.82(10) . . ?
S16 Cd14 S28 114.96(12) . . ?
S16 Cd14 S3 111.72(10) . . ?
S28 Cd14 S3 107.47(11) . . ?
S16 Cd14 S21 121.09(11) . . ?
S28 Cd14 S21 99.49(12) . . ?
S3 Cd14 S21 100.27(11) . . ?
S3 Cd15 S22 107.23(11) . . ?
S3 Cd15 S15 101.84(10) . . ?
S22 Cd15 S15 120.92(11) . . ?
S3 Cd15 S23 110.90(12) . . ?
S22 Cd15 S23 110.67(12) . . ?
S15 Cd15 S23 104.87(12) . . ?
S30 Cd16 P1 107.13(13) . . ?
S30 Cd16 S24 108.75(12) . . ?
P1 Cd16 S24 112.87(13) . . ?
S30 Cd16 S29 111.30(12) . . ?
P1 Cd16 S29 101.94(13) . . ?
S24 Cd16 S29 114.53(12) . . ?
S27 Cd17 S23 116.31(13) . . ?
S27 Cd17 P2 95.17(15) . . ?
S23 Cd17 P2 113.82(14) . . ?
S27 Cd17 S28 111.90(13) . . ?
S23 Cd17 S28 104.51(14) . . ?
P2 Cd17 S28 115.53(14) . . ?
Cd2 S1 Cd5 108.41(10) . . ?
Cd2 S1 Cd4 110.44(10) . . ?
Cd5 S1 Cd4 110.94(10) . . ?
Cd2 S1 Cd6 110.29(10) . . ?
Cd5 S1 Cd6 109.01(10) . . ?
Cd4 S1 Cd6 107.74(10) . . ?
Cd2 S2 Cd9 109.61(10) . . ?
Cd2 S2 Cd1 112.89(10) . . ?
Cd9 S2 Cd1 111.82(10) . . ?
Cd2 S2 Cd3 108.36(10) . . ?
Cd9 S2 Cd3 108.23(10) . . ?
Cd1 S2 Cd3 105.71(10) . . ?
Cd2 S3 Cd15 111.00(11) . . ?
Cd2 S3 Cd14 109.45(11) . . ?
Cd15 S3 Cd14 111.53(11) . . ?
Cd2 S3 Cd8 106.49(11) . . ?
Cd15 S3 Cd8 111.13(11) . . ?
Cd14 S3 Cd8 107.04(11) . . ?
Cd11 S4 Cd2 108.13(10) . . ?
Cd11 S4 Cd10 113.85(11) . . ?
Cd2 S4 Cd10 107.87(10) . . ?
Cd11 S4 Cd13 110.27(10) . . ?
Cd2 S4 Cd13 107.64(10) . . ?
Cd10 S4 Cd13 108.88(10) . . ?
C1 S5 Cd6 104.1(3) . . ?
C1 S5 Cd7 103.0(2) . . ?
Cd6 S5 Cd7 111.53(12) . . ?
C7 S6 Cd5 111.3(3) . . ?
C7 S6 Cd3 102.3(2) . . ?
Cd5 S6 Cd3 109.29(11) . . ?
C13 S7 Cd11 105.3(2) . . ?
C13 S7 Cd6 105.6(2) . . ?
Cd11 S7 Cd6 105.15(10) . . ?
C19 S8 Cd4 110.6(3) . . ?
C19 S8 Cd10 103.7(2) . . ?
Cd4 S8 Cd10 105.58(11) . . ?
C25 S9 Cd8 105.7(2) . . ?
C25 S9 Cd5 101.4(2) . . ?
Cd8 S9 Cd5 106.10(12) . . ?
C31 S10 Cd4 109.1(2) . . ?
C31 S10 Cd7 93.9(2) . . ?
Cd4 S10 Cd7 106.78(11) . . ?
C37 S11 Cd8 107.3(2) . . ?
C37 S11 Cd3 104.9(3) . . ?
Cd8 S11 Cd3 105.26(12) . . ?
C43 S12 Cd9 105.1(2) . . ?
C43 S12 Cd4 101.7(2) . . ?
Cd9 S12 Cd4 109.63(11) . . ?
C49 S13 Cd1 112.5(3) . . ?
C49 S13 Cd13 103.4(3) . . ?
Cd1 S13 Cd13 108.51(12) . . ?
C55 S14 Cd9 104.1(3) . . ?
C55 S14 Cd12 105.2(3) . . ?
Cd9 S14 Cd12 110.63(11) . . ?
C61 S15 Cd15 102.7(2) . . ?
C61 S15 Cd6 110.0(3) . . ?
Cd15 S15 Cd6 108.25(12) . . ?
C67 S16 Cd14 111.3(3) . . ?
C67 S16 Cd1 103.7(2) . . ?
Cd14 S16 Cd1 107.81(11) . . ?
C73 S17 Cd3 105.6(2) . . ?
C73 S17 Cd12 104.3(2) . . ?
Cd3 S17 Cd12 111.42(12) . . ?
C79 S18 Cd10 108.3(3) . . ?
C79 S18 Cd9 111.8(2) . . ?
Cd10 S18 Cd9 106.31(11) . . ?
C85 S19 Cd5 97.0(2) . . ?
C85 S19 Cd7 109.3(3) . . ?
Cd5 S19 Cd7 109.93(11) . . ?
C91 S20 Cd1 103.6(3) . . ?
C91 S20 Cd12 108.1(3) . . ?
Cd1 S20 Cd12 109.34(12) . . ?
C97 S21 Cd13 107.8(3) . . ?
C97 S21 Cd14 105.4(3) . . ?
Cd13 S21 Cd14 104.07(13) . . ?
C103 S22 Cd15 102.3(3) . . ?
C103 S22 Cd11 110.8(3) . . ?
Cd15 S22 Cd11 104.74(13) . . ?
C109 S23 Cd17 106.2(3) . . ?
C109 S23 Cd15 103.9(3) . . ?
Cd17 S23 Cd15 105.71(14) . . ?
C115 S24 Cd16 100.9(2) . . ?
C115 S24 Cd10 106.6(3) . . ?
Cd16 S24 Cd10 108.23(14) . . ?
C121 S25 Cd12 102.8(3) . . ?
C127 S26 Cd7 103.0(3) . . ?
C133 S27 Cd17 105.5(3) . . ?
C133 S27 Cd8 101.8(3) . . ?
Cd17 S27 Cd8 107.84(15) . . ?
C139 S28 Cd14 104.9(3) . . ?
C139 S28 Cd17 103.5(3) . . ?
Cd14 S28 Cd17 108.75(14) . . ?
C145 S29 Cd11 103.7(3) . . ?
C145 S29 Cd16 100.7(3) . . ?
Cd11 S29 Cd16 107.07(14) . . ?
C151 S30 Cd16 107.7(3) . . ?
C151 S30 Cd13 103.3(3) . . ?
Cd16 S30 Cd13 105.74(12) . . ?
C357 P1 C360 126.1(5) . . ?
C357 P1 C363 101.8(5) . . ?
C360 P1 C363 112.1(5) . . ?
C357 P1 Cd16 85.3(5) . . ?
C360 P1 Cd16 114.7(4) . . ?
C363 P1 Cd16 114.2(5) . . ?
C366 P2 C369 101.3(5) . . ?
C366 P2 C372 108.9(5) . . ?
C369 P2 C372 98.3(6) . . ?
C366 P2 Cd17 127.7(4) . . ?
C369 P2 Cd17 110.5(4) . . ?
C372 P2 Cd17 106.3(4) . . ?
S32 Cd18 S50 111.42(10) . . ?
S32 Cd18 S43 103.59(10) . . ?
S50 Cd18 S43 109.98(11) . . ?
S32 Cd18 S46 101.26(10) . . ?
S50 Cd18 S46 106.67(11) . . ?
S43 Cd18 S46 123.37(10) . . ?
S32 Cd19 S34 107.82(10) . . ?
S32 Cd19 S33 108.64(10) . . ?
S34 Cd19 S33 109.73(10) . . ?
S32 Cd19 S31 111.74(10) . . ?
S34 Cd19 S31 109.78(10) . . ?
S33 Cd19 S31 109.10(10) . . ?
S41 Cd20 S47 110.39(11) . . ?
S41 Cd20 S32 110.36(10) . . ?
S47 Cd20 S32 110.64(10) . . ?
S41 Cd20 S36 119.47(10) . . ?
S47 Cd20 S36 104.04(10) . . ?
S32 Cd20 S36 101.43(10) . . ?
S38 Cd21 S40 110.92(10) . . ?
S38 Cd21 S42 118.48(10) . . ?
S40 Cd21 S42 107.80(10) . . ?
S38 Cd21 S31 110.16(10) . . ?
S40 Cd21 S31 109.81(10) . . ?
S42 Cd21 S31 98.93(10) . . ?
S31 Cd22 S36 109.26(9) . . ?
S31 Cd22 S39 104.58(10) . . ?
S36 Cd22 S39 118.19(10) . . ?
S31 Cd22 S49 110.56(10) . . ?
S36 Cd22 S49 108.91(10) . . ?
S39 Cd22 S49 105.17(10) . . ?
S45 Cd23 S37 119.50(10) . . ?
S45 Cd23 S31 107.71(10) . . ?
S37 Cd23 S31 101.22(9) . . ?
S45 Cd23 S35 112.63(11) . . ?
S37 Cd23 S35 107.26(10) . . ?
S31 Cd23 S35 107.37(10) . . ?
S56 Cd24 S40 108.95(12) . . ?
S56 Cd24 S49 115.86(12) . . ?
S40 Cd24 S49 114.80(10) . . ?
S56 Cd24 S35 102.44(12) . . ?
S40 Cd24 S35 104.36(10) . . ?
S49 Cd24 S35 109.07(11) . . ?
S33 Cd25 S57 112.03(12) . . ?
S33 Cd25 S39 110.41(10) . . ?
S57 Cd25 S39 109.22(12) . . ?
S33 Cd25 S41 103.13(10) . . ?
S57 Cd25 S41 99.82(12) . . ?
S39 Cd25 S41 121.76(11) . . ?
S42 Cd26 S44 114.87(10) . . ?
S42 Cd26 S32 108.07(10) . . ?
S44 Cd26 S32 110.20(10) . . ?
S42 Cd26 S48 118.25(10) . . ?
S44 Cd26 S48 102.44(10) . . ?
S32 Cd26 S48 102.17(10) . . ?
S38 Cd27 S54 100.05(12) . . ?
S38 Cd27 S48 122.32(10) . . ?
S54 Cd27 S48 111.89(12) . . ?
S38 Cd27 S34 102.82(10) . . ?
S54 Cd27 S34 109.38(11) . . ?
S48 Cd27 S34 109.45(10) . . ?
S37 Cd28 S59 111.64(11) . . ?
S37 Cd28 S52 120.11(11) . . ?
S59 Cd28 S52 103.52(12) . . ?
S37 Cd28 S34 109.87(10) . . ?
S59 Cd28 S34 107.80(11) . . ?
S52 Cd28 S34 102.99(11) . . ?
S55 Cd29 S50 107.65(12) . . ?
S55 Cd29 S47 107.40(12) . . ?
S50 Cd29 S47 109.24(11) . . ?
S55 Cd29 S44 117.44(11) . . ?
S50 Cd29 S44 107.84(10) . . ?
S47 Cd29 S44 107.09(10) . . ?
S51 Cd30 S34 108.84(11) . . ?
S51 Cd30 S60 112.24(12) . . ?
S34 Cd30 S60 109.64(11) . . ?
S51 Cd30 S43 123.23(12) . . ?
S34 Cd30 S43 100.28(10) . . ?
S60 Cd30 S43 101.56(11) . . ?
S46 Cd31 S58 112.42(12) . . ?
S46 Cd31 S51 121.56(11) . . ?
S58 Cd31 S51 103.48(12) . . ?
S46 Cd31 S33 110.03(10) . . ?
S58 Cd31 S33 106.89(12) . . ?
S51 Cd31 S33 101.12(11) . . ?
S52 Cd32 S53 113.76(12) . . ?
S52 Cd32 S33 108.58(11) . . ?
S53 Cd32 S33 109.23(12) . . ?
S52 Cd32 S45 122.57(11) . . ?
S53 Cd32 S45 102.63(12) . . ?
S33 Cd32 S45 98.67(10) . . ?
S60 Cd33 P3 109.12(13) . . ?
S60 Cd33 S59 112.38(12) . . ?
P3 Cd33 S59 103.39(13) . . ?
S60 Cd33 S54 112.84(12) . . ?
P3 Cd33 S54 110.32(13) . . ?
S59 Cd33 S54 108.39(13) . . ?
S58 Cd34 S53 109.78(14) . . ?
S58 Cd34 P4 106.50(14) . . ?
S53 Cd34 P4 102.26(14) . . ?
S58 Cd34 S57 110.22(13) . . ?
S53 Cd34 S57 113.39(13) . . ?
P4 Cd34 S57 114.22(14) . . ?
S58 Cd34 C390 114.1(3) . . ?
S53 Cd34 C390 125.1(3) . . ?
P4 Cd34 C390 34.7(2) . . ?
S57 Cd34 C390 80.3(2) . . ?
Cd19 S31 Cd23 109.96(10) . . ?
Cd19 S31 Cd22 107.24(10) . . ?
Cd23 S31 Cd22 109.54(10) . . ?
Cd19 S31 Cd21 109.17(10) . . ?
Cd23 S31 Cd21 109.44(10) . . ?
Cd22 S31 Cd21 111.46(10) . . ?
Cd19 S32 Cd20 109.54(11) . . ?
Cd19 S32 Cd18 112.40(11) . . ?
Cd20 S32 Cd18 106.82(10) . . ?
Cd19 S32 Cd26 109.39(11) . . ?
Cd20 S32 Cd26 108.33(10) . . ?
Cd18 S32 Cd26 110.25(11) . . ?
Cd19 S33 Cd25 108.49(11) . . ?
Cd19 S33 Cd31 108.50(11) . . ?
Cd25 S33 Cd31 109.31(11) . . ?
Cd19 S33 Cd32 109.74(11) . . ?
Cd25 S33 Cd32 111.64(11) . . ?
Cd31 S33 Cd32 109.10(11) . . ?
Cd19 S34 Cd30 109.37(11) . . ?
Cd19 S34 Cd28 106.92(10) . . ?
Cd30 S34 Cd28 110.02(11) . . ?
Cd19 S34 Cd27 108.29(10) . . ?
Cd30 S34 Cd27 111.02(11) . . ?
Cd28 S34 Cd27 111.10(11) . . ?
C201 S35 Cd23 104.3(3) . . ?
C201 S35 Cd24 101.7(2) . . ?
Cd23 S35 Cd24 110.86(12) . . ?
C207 S36 Cd22 110.2(3) . . ?
C207 S36 Cd20 103.9(3) . . ?
Cd22 S36 Cd20 107.19(11) . . ?
C213 S37 Cd28 106.2(2) . . ?
C213 S37 Cd23 106.4(2) . . ?
Cd28 S37 Cd23 107.57(11) . . ?
C219 S38 Cd27 104.3(2) . . ?
C219 S38 Cd21 111.0(3) . . ?
Cd27 S38 Cd21 105.96(11) . . ?
C225 S39 Cd25 107.5(3) . . ?
C225 S39 Cd22 113.7(3) . . ?
Cd25 S39 Cd22 103.81(12) . . ?
C231 S40 Cd21 111.9(3) . . ?
C231 S40 Cd24 93.4(3) . . ?
Cd21 S40 Cd24 108.56(12) . . ?
C237 S41 Cd20 111.2(3) . . ?
C237 S41 Cd25 106.3(3) . . ?
Cd20 S41 Cd25 103.20(12) . . ?
C243 S42 Cd26 108.3(3) . . ?
C243 S42 Cd21 104.7(3) . . ?
Cd26 S42 Cd21 109.91(11) . . ?
C249 S43 Cd30 103.2(3) . . ?
C249 S43 Cd18 109.0(3) . . ?
Cd30 S43 Cd18 105.22(12) . . ?
C255 S44 Cd26 98.8(2) . . ?
C255 S44 Cd29 107.1(2) . . ?
Cd26 S44 Cd29 110.39(11) . . ?
C261 S45 Cd23 106.1(3) . . ?
C261 S45 Cd32 105.6(2) . . ?
Cd23 S45 Cd32 106.97(12) . . ?
C267 S46 Cd31 105.4(3) . . ?
C267 S46 Cd18 100.8(3) . . ?
Cd31 S46 Cd18 104.25(11) . . ?
C273 S47 Cd20 105.3(3) . . ?
C273 S47 Cd29 106.4(3) . . ?
Cd20 S47 Cd29 111.55(12) . . ?
C279 S48 Cd27 109.8(3) . . ?
C279 S48 Cd26 107.3(2) . . ?
Cd27 S48 Cd26 103.82(11) . . ?
C285 S49 Cd22 101.3(2) . . ?
C285 S49 Cd24 106.9(3) . . ?
Cd22 S49 Cd24 107.30(11) . . ?
C291 S50 Cd29 107.0(2) . . ?
C291 S50 Cd18 97.8(2) . . ?
Cd29 S50 Cd18 109.54(13) . . ?
C297 S51 Cd30 105.6(3) . . ?
C297 S51 Cd31 108.0(3) . . ?
Cd30 S51 Cd31 106.29(14) . . ?
C303 S52 Cd32 115.6(3) . . ?
C303 S52 Cd28 102.2(3) . . ?
Cd32 S52 Cd28 105.03(13) . . ?
C309 S53 Cd34 102.3(3) . . ?
C309 S53 Cd32 100.3(3) . . ?
Cd34 S53 Cd32 107.26(15) . . ?
C315 S54 Cd27 110.2(3) . . ?
C315 S54 Cd33 104.5(3) . . ?
Cd27 S54 Cd33 105.69(14) . . ?
C321 S55 Cd29 103.9(3) . . ?
C327 S56 Cd24 112.3(3) . . ?
C333 S57 Cd25 102.6(3) . . ?
C333 S57 Cd34 108.5(3) . . ?
Cd25 S57 Cd34 104.20(14) . . ?
C339 S58 Cd34 106.8(3) . . ?
C339 S58 Cd31 103.8(3) . . ?
Cd34 S58 Cd31 109.91(15) . . ?
C345 S59 Cd28 104.6(3) . . ?
C345 S59 Cd33 105.7(3) . . ?
Cd28 S59 Cd33 108.00(14) . . ?
C351 S60 Cd33 102.4(3) . . ?
C351 S60 Cd30 106.1(3) . . ?
Cd33 S60 Cd30 106.77(13) . . ?
C375 P3 C378 123.1(7) . . ?
C375 P3 C381 91.6(5) . . ?
C378 P3 C381 113.4(5) . . ?
C375 P3 Cd33 108.2(4) . . ?
C378 P3 Cd33 111.5(6) . . ?
C381 P3 Cd33 106.5(5) . . ?
C390 P4 C387 109.0(7) . . ?
C390 P4 C384 115.2(7) . . ?
C387 P4 C384 115.5(6) . . ?
C390 P4 C388 151.4(6) . . ?
C387 P4 C388 44.7(3) . . ?
C384 P4 C388 90.5(5) . . ?
C390 P4 Cd34 78.5(5) . . ?
C387 P4 Cd34 118.8(5) . . ?
C384 P4 Cd34 114.2(4) . . ?
C388 P4 Cd34 103.2(5) . . ?
C2 C1 C6 120.0 . . ?
C2 C1 S5 122.0(4) . . ?
C6 C1 S5 118.0(4) . . ?
C3 C2 C1 120.0 . . ?
C2 C3 C4 120.0 . . ?
C3 C4 C5 120.0 . . ?
C6 C5 C4 120.0 . . ?
C5 C6 C1 120.0 . . ?
C8 C7 C12 120.0 . . ?
C8 C7 S6 120.5(3) . . ?
C12 C7 S6 119.5(3) . . ?
C9 C8 C7 120.0 . . ?
C8 C9 C10 120.0 . . ?
C9 C10 C11 120.0 . . ?
C10 C11 C12 120.0 . . ?
C11 C12 C7 120.0 . . ?
C14 C13 C18 120.0 . . ?
C14 C13 S7 123.8(4) . . ?
C18 C13 S7 116.1(4) . . ?
C13 C14 C15 120.0 . . ?
C16 C15 C14 120.0 . . ?
C15 C16 C17 120.0 . . ?
C16 C17 C18 120.0 . . ?
C17 C18 C13 120.0 . . ?
C20 C19 C24 120.0 . . ?
C20 C19 S8 122.9(4) . . ?
C24 C19 S8 117.1(3) . . ?
C21 C20 C19 120.0 . . ?
C20 C21 C22 120.0 . . ?
C23 C22 C21 120.0 . . ?
C22 C23 C24 120.0 . . ?
C23 C24 C19 120.0 . . ?
C26 C25 C30 120.0 . . ?
C26 C25 S9 121.1(3) . . ?
C30 C25 S9 117.8(3) . . ?
C27 C26 C25 120.0 . . ?
C26 C27 C28 120.0 . . ?
C29 C28 C27 120.0 . . ?
C30 C29 C28 120.0 . . ?
C29 C30 C25 120.0 . . ?
C32 C31 C36 120.0 . . ?
C32 C31 S10 123.5(3) . . ?
C36 C31 S10 116.2(3) . . ?
C33 C32 C31 120.0 . . ?
C34 C33 C32 120.0 . . ?
C33 C34 C35 120.0 . . ?
C34 C35 C36 120.0 . . ?
C35 C36 C31 120.0 . . ?
C38 C37 C42 120.0 . . ?
C38 C37 S11 125.8(4) . . ?
C42 C37 S11 114.2(4) . . ?
C39 C38 C37 120.0 . . ?
C38 C39 C40 120.0 . . ?
C41 C40 C39 120.0 . . ?
C40 C41 C42 120.0 . . ?
C41 C42 C37 120.0 . . ?
C44 C43 C48 120.0 . . ?
C44 C43 S12 123.5(3) . . ?
C48 C43 S12 116.3(3) . . ?
C43 C44 C45 120.0 . . ?
C44 C45 C46 120.0 . . ?
C47 C46 C45 120.0 . . ?
C46 C47 C48 120.0 . . ?
C47 C48 C43 120.0 . . ?
C50 C49 C54 120.0 . . ?
C50 C49 S13 118.6(4) . . ?
C54 C49 S13 121.2(4) . . ?
C51 C50 C49 120.0 . . ?
C52 C51 C50 120.0 . . ?
C51 C52 C53 120.0 . . ?
C54 C53 C52 120.0 . . ?
C53 C54 C49 120.0 . . ?
C56 C55 C60 120.0 . . ?
C56 C55 S14 121.8(4) . . ?
C60 C55 S14 117.8(4) . . ?
C55 C56 C57 120.0 . . ?
C58 C57 C56 120.0 . . ?
C57 C58 C59 120.0 . . ?
C60 C59 C58 120.0 . . ?
C59 C60 C55 120.0 . . ?
C62 C61 C66 120.0 . . ?
C62 C61 S15 120.0(4) . . ?
C66 C61 S15 120.0(4) . . ?
C63 C62 C61 120.0 . . ?
C62 C63 C64 120.0 . . ?
C65 C64 C63 120.0 . . ?
C64 C65 C66 120.0 . . ?
C65 C66 C61 120.0 . . ?
C68 C67 C72 120.0 . . ?
C68 C67 S16 120.6(4) . . ?
C72 C67 S16 119.3(4) . . ?
C67 C68 C69 120.0 . . ?
C70 C69 C68 120.0 . . ?
C69 C70 C71 120.0 . . ?
C70 C71 C72 120.0 . . ?
C71 C72 C67 120.0 . . ?
C74 C73 C78 120.0 . . ?
C74 C73 S17 120.0(4) . . ?
C78 C73 S17 119.8(4) . . ?
C75 C74 C73 120.0 . . ?
C74 C75 C76 120.0 . . ?
C75 C76 C77 120.0 . . ?
C78 C77 C76 120.0 . . ?
C77 C78 C73 120.0 . . ?
C80 C79 C84 120.0 . . ?
C80 C79 S18 123.7(4) . . ?
C84 C79 S18 116.2(4) . . ?
C81 C80 C79 120.0 . . ?
C80 C81 C82 120.0 . . ?
C83 C82 C81 120.0 . . ?
C84 C83 C82 120.0 . . ?
C83 C84 C79 120.0 . . ?
C86 C85 C90 120.0 . . ?
C86 C85 S19 117.6(4) . . ?
C90 C85 S19 122.4(4) . . ?
C85 C86 C87 120.0 . . ?
C88 C87 C86 120.0 . . ?
C89 C88 C87 120.0 . . ?
C88 C89 C90 120.0 . . ?
C89 C90 C85 120.0 . . ?
C92 C91 C96 120.0 . . ?
C92 C91 S20 121.2(4) . . ?
C96 C91 S20 118.8(4) . . ?
C91 C92 C93 120.0 . . ?
C94 C93 C92 120.0 . . ?
C93 C94 C95 120.0 . . ?
C94 C95 C96 120.0 . . ?
C95 C96 C91 120.0 . . ?
C98 C97 C102 120.0 . . ?
C98 C97 S21 120.2(4) . . ?
C102 C97 S21 119.8(4) . . ?
C97 C98 C99 120.0 . . ?
C100 C99 C98 120.0 . . ?
C101 C100 C99 120.0 . . ?
C100 C101 C102 120.0 . . ?
C101 C102 C97 120.0 . . ?
C104 C103 C108 120.0 . . ?
C104 C103 S22 124.6(4) . . ?
C108 C103 S22 115.2(4) . . ?
C103 C104 C105 120.0 . . ?
C106 C105 C104 120.0 . . ?
C105 C106 C107 120.0 . . ?
C108 C107 C106 120.0 . . ?
C107 C108 C103 120.0 . . ?
C110 C109 C114 120.0 . . ?
C110 C109 S23 121.4(4) . . ?
C114 C109 S23 118.5(4) . . ?
C109 C110 C111 120.0 . . ?
C110 C111 C112 120.0 . . ?
C113 C112 C111 120.0 . . ?
C112 C113 C114 120.0 . . ?
C113 C114 C109 120.0 . . ?
C116 C115 C120 120.0 . . ?
C116 C115 S24 123.7(3) . . ?
C120 C115 S24 116.2(4) . . ?
C115 C116 C117 120.0 . . ?
C116 C117 C118 120.0 . . ?
C119 C118 C117 120.0 . . ?
C120 C119 C118 120.0 . . ?
C119 C120 C115 120.0 . . ?
C122 C121 C126 120.0 . . ?
C122 C121 S25 119.9(4) . . ?
C126 C121 S25 120.1(3) . . ?
C121 C122 C123 120.0 . . ?
C124 C123 C122 120.0 . . ?
C125 C124 C123 120.0 . . ?
C124 C125 C126 120.0 . . ?
C125 C126 C121 120.0 . . ?
C128 C127 C132 120.0 . . ?
C128 C127 S26 121.0(4) . . ?
C132 C127 S26 118.6(4) . . ?
C127 C128 C129 120.0 . . ?
C128 C129 C130 120.0 . . ?
C131 C130 C129 120.0 . . ?
C130 C131 C132 120.0 . . ?
C131 C132 C127 120.0 . . ?
C134 C133 C138 120.0 . . ?
C134 C133 S27 123.4(4) . . ?
C138 C133 S27 116.6(4) . . ?
C133 C134 C135 120.0 . . ?
C136 C135 C134 120.0 . . ?
C135 C136 C137 120.0 . . ?
C136 C137 C138 120.0 . . ?
C137 C138 C133 120.0 . . ?
C140 C139 C144 120.0 . . ?
C140 C139 S28 118.2(4) . . ?
C144 C139 S28 121.8(4) . . ?
C141 C140 C139 120.0 . . ?
C140 C141 C142 120.0 . . ?
C143 C142 C141 120.0 . . ?
C144 C143 C142 120.0 . . ?
C143 C144 C139 120.0 . . ?
C146 C145 C150 120.0 . . ?
C146 C145 S29 123.8(4) . . ?
C150 C145 S29 116.2(4) . . ?
C145 C146 C147 120.0 . . ?
C148 C147 C146 120.0 . . ?
C147 C148 C149 120.0 . . ?
C150 C149 C148 120.0 . . ?
C149 C150 C145 120.0 . . ?
C152 C151 C156 120.0 . . ?
C152 C151 S30 123.4(4) . . ?
C156 C151 S30 116.5(4) . . ?
C153 C152 C151 120.0 . . ?
C154 C153 C152 120.0 . . ?
C153 C154 C155 120.0 . . ?
C156 C155 C154 120.0 . . ?
C155 C156 C151 120.0 . . ?
C202 C201 C206 120.0 . . ?
C202 C201 S35 124.1(4) . . ?
C206 C201 S35 115.8(4) . . ?
C203 C202 C201 120.0 . . ?
C202 C203 C204 120.0 . . ?
C205 C204 C203 120.0 . . ?
C204 C205 C206 120.0 . . ?
C205 C206 C201 120.0 . . ?
C208 C207 C212 120.0 . . ?
C208 C207 S36 123.0(4) . . ?
C212 C207 S36 117.0(4) . . ?
C209 C208 C207 120.0 . . ?
C208 C209 C210 120.0 . . ?
C211 C210 C209 120.0 . . ?
C210 C211 C212 120.0 . . ?
C211 C212 C207 120.0 . . ?
C214 C213 C218 120.0 . . ?
C214 C213 S37 120.1(4) . . ?
C218 C213 S37 119.9(4) . . ?
C215 C214 C213 120.0 . . ?
C214 C215 C216 120.0 . . ?
C217 C216 C215 120.0 . . ?
C218 C217 C216 120.0 . . ?
C217 C218 C213 120.0 . . ?
C220 C219 C224 120.0 . . ?
C220 C219 S38 122.0(4) . . ?
C224 C219 S38 117.8(4) . . ?
C219 C220 C221 120.0 . . ?
C222 C221 C220 120.0 . . ?
C223 C222 C221 120.0 . . ?
C222 C223 C224 120.0 . . ?
C223 C224 C219 120.0 . . ?
C226 C225 C230 120.0 . . ?
C226 C225 S39 123.9(4) . . ?
C230 C225 S39 115.6(4) . . ?
C227 C226 C225 120.0 . . ?
C226 C227 C228 120.0 . . ?
C229 C228 C227 120.0 . . ?
C230 C229 C228 120.0 . . ?
C229 C230 C225 120.0 . . ?
C232 C231 C236 120.0 . . ?
C232 C231 S40 119.7(4) . . ?
C236 C231 S40 120.2(4) . . ?
C233 C232 C231 120.0 . . ?
C232 C233 C234 120.0 . . ?
C233 C234 C235 120.0 . . ?
C234 C235 C236 120.0 . . ?
C235 C236 C231 120.0 . . ?
C238 C237 C242 120.0 . . ?
C238 C237 S41 121.2(4) . . ?
C242 C237 S41 118.8(4) . . ?
C237 C238 C239 120.0 . . ?
C240 C239 C238 120.0 . . ?
C241 C240 C239 120.0 . . ?
C240 C241 C242 120.0 . . ?
C241 C242 C237 120.0 . . ?
C244 C243 C248 120.0 . . ?
C244 C243 S42 119.0(4) . . ?
C248 C243 S42 120.9(4) . . ?
C243 C244 C245 120.0 . . ?
C246 C245 C244 120.0 . . ?
C245 C246 C247 120.0 . . ?
C246 C247 C248 120.0 . . ?
C247 C248 C243 120.0 . . ?
C250 C249 C254 120.0 . . ?
C250 C249 S43 122.7(4) . . ?
C254 C249 S43 117.2(4) . . ?
C251 C250 C249 120.0 . . ?
C250 C251 C252 120.0 . . ?
C253 C252 C251 120.0 . . ?
C254 C253 C252 120.0 . . ?
C253 C254 C249 120.0 . . ?
C256 C255 C260 120.0 . . ?
C256 C255 S44 121.8(4) . . ?
C260 C255 S44 118.1(4) . . ?
C255 C256 C257 120.0 . . ?
C258 C257 C256 120.0 . . ?
C259 C258 C257 120.0 . . ?
C258 C259 C260 120.0 . . ?
C259 C260 C255 120.0 . . ?
C262 C261 C266 120.0 . . ?
C262 C261 S45 125.1(4) . . ?
C266 C261 S45 114.7(4) . . ?
C261 C262 C263 120.0 . . ?
C264 C263 C262 120.0 . . ?
C265 C264 C263 120.0 . . ?
C264 C265 C266 120.0 . . ?
C265 C266 C261 120.0 . . ?
C268 C267 C272 120.0 . . ?
C268 C267 S46 115.1(4) . . ?
C272 C267 S46 124.8(4) . . ?
C267 C268 C269 120.0 . . ?
C270 C269 C268 120.0 . . ?
C269 C270 C271 120.0 . . ?
C272 C271 C270 120.0 . . ?
C271 C272 C267 120.0 . . ?
C274 C273 C278 120.0 . . ?
C274 C273 S47 125.0(4) . . ?
C278 C273 S47 115.0(4) . . ?
C273 C274 C275 120.0 . . ?
C276 C275 C274 120.0 . . ?
C275 C276 C277 120.0 . . ?
C278 C277 C276 120.0 . . ?
C277 C278 C273 120.0 . . ?
C280 C279 C284 120.0 . . ?
C280 C279 S48 121.0(4) . . ?
C284 C279 S48 118.7(4) . . ?
C279 C280 C281 120.0 . . ?
C282 C281 C280 120.0 . . ?
C281 C282 C283 120.0 . . ?
C284 C283 C282 120.0 . . ?
C283 C284 C279 120.0 . . ?
C286 C285 C290 120.0 . . ?
C286 C285 S49 117.7(4) . . ?
C290 C285 S49 122.0(4) . . ?
C287 C286 C285 120.0 . . ?
C288 C287 C286 120.0 . . ?
C287 C288 C289 120.0 . . ?
C288 C289 C290 120.0 . . ?
C289 C290 C285 120.0 . . ?
C292 C291 C296 120.0 . . ?
C292 C291 S50 122.8(4) . . ?
C296 C291 S50 117.1(4) . . ?
C293 C292 C291 120.0 . . ?
C292 C293 C294 120.0 . . ?
C295 C294 C293 120.0 . . ?
C296 C295 C294 120.0 . . ?
C295 C296 C291 120.0 . . ?
C298 C297 C302 120.0 . . ?
C298 C297 S51 124.6(4) . . ?
C302 C297 S51 115.4(4) . . ?
C299 C298 C297 120.0 . . ?
C298 C299 C300 120.0 . . ?
C299 C300 C301 120.0 . . ?
C302 C301 C300 120.0 . . ?
C301 C302 C297 120.0 . . ?
C304 C303 C308 120.0 . . ?
C304 C303 S52 119.9(4) . . ?
C308 C303 S52 120.0(4) . . ?
C305 C304 C303 120.0 . . ?
C304 C305 C306 120.0 . . ?
C307 C306 C305 120.0 . . ?
C308 C307 C306 120.0 . . ?
C307 C308 C303 120.0 . . ?
C310 C309 C314 120.0 . . ?
C310 C309 S53 125.0(4) . . ?
C314 C309 S53 114.5(4) . . ?
C309 C310 C311 120.0 . . ?
C310 C311 C312 120.0 . . ?
C313 C312 C311 120.0 . . ?
C312 C313 C314 120.0 . . ?
C313 C314 C309 120.0 . . ?
C316 C315 C320 120.0 . . ?
C316 C315 S54 120.6(4) . . ?
C320 C315 S54 119.4(4) . . ?
C315 C316 C317 120.0 . . ?
C316 C317 C318 120.0 . . ?
C319 C318 C317 120.0 . . ?
C318 C319 C320 120.0 . . ?
C319 C320 C315 120.0 . . ?
C322 C321 C326 120.0 . . ?
C322 C321 S55 123.2(4) . . ?
C326 C321 S55 116.8(4) . . ?
C321 C322 C323 120.0 . . ?
C324 C323 C322 120.0 . . ?
C323 C324 C325 120.0 . . ?
C324 C325 C326 120.0 . . ?
C325 C326 C321 120.0 . . ?
C328 C327 C332 120.0 . . ?
C328 C327 S56 122.3(4) . . ?
C332 C327 S56 117.7(4) . . ?
C327 C328 C329 120.0 . . ?
C330 C329 C328 120.0 . . ?
C329 C330 C331 120.0 . . ?
C332 C331 C330 120.0 . . ?
C331 C332 C327 120.0 . . ?
C334 C333 C338 120.0 . . ?
C334 C333 S57 123.5(4) . . ?
C338 C333 S57 116.5(4) . . ?
C335 C334 C333 120.0 . . ?
C334 C335 C336 120.0 . . ?
C337 C336 C335 120.0 . . ?
C336 C337 C338 120.0 . . ?
C337 C338 C333 120.0 . . ?
C340 C339 C344 120.0 . . ?
C340 C339 S58 118.4(4) . . ?
C344 C339 S58 121.6(4) . . ?
C339 C340 C341 120.0 . . ?
C342 C341 C340 120.0 . . ?
C341 C342 C343 120.0 . . ?
C344 C343 C342 120.0 . . ?
C343 C344 C339 120.0 . . ?
C346 C345 C350 120.0 . . ?
C346 C345 S59 124.1(4) . . ?
C350 C345 S59 115.9(4) . . ?
C345 C346 C347 120.0 . . ?
C348 C347 C346 120.0 . . ?
C347 C348 C349 120.0 . . ?
C350 C349 C348 120.0 . . ?
C349 C350 C345 120.0 . . ?
C352 C351 C356 120.0 . . ?
C352 C351 S60 122.1(4) . . ?
C356 C351 S60 117.8(4) . . ?
C353 C352 C351 120.0 . . ?
C352 C353 C354 120.0 . . ?
C355 C354 C353 120.0 . . ?
C354 C355 C356 120.0 . . ?
C355 C356 C351 120.0 . . ?
C2S C1S C6S 120.0 . . ?
C2S C1S C7S 117.8 . . ?
C6S C1S C7S 121.7 . . ?
C3S C2S C1S 120.0 . . ?
C4S C3S C2S 120.0 . . ?
C5S C4S C3S 120.0 . . ?
C4S C5S C6S 120.0 . . ?
C5S C6S C1S 120.0 . . ?
C9S C8S C13S 120.0 . . ?
C9S C8S C14S 121.7 . . ?
C13S C8S C14S 118.0 . . ?
C10S C9S C8S 120.0 . . ?
C9S C10S C11S 120.0 . . ?
C10S C11S C12S 120.0 . . ?
C13S C12S C11S 120.0 . . ?
C12S C13S C8S 120.0 . . ?
C358 C357 P1 96.6(5) . . ?
C359 C358 C357 94.1(9) . . ?
P1 C360 C361 95.5(5) . . ?
C362 C361 C360 102.0(10) . . ?
C364 C363 P1 116.0(8) . . ?
C365 C364 C363 122.6(8) . . ?
C367 C366 P2 110.3(7) . . ?
C366 C367 C368 119.5(9) . . ?
C370 C369 P2 123.0(8) . . ?
C371 C370 C369 131.0(10) . . ?
C373 C372 P2 104.8(6) . . ?
C374 C373 C372 102.8(9) . . ?
P3 C375 C376 121.9(7) . . ?
C377 C376 C375 98.0(8) . . ?
C379 C378 P3 109.3(7) . . ?
C378 C379 C380 109.8(8) . . ?
C382 C381 P3 126.9(7) . . ?
C383 C382 C381 132.0(11) . . ?
C385 C384 P4 101.7(6) . . ?
C386 C385 C384 116.5(10) . . ?
C388 C387 P4 87.6(6) . . ?
C389 C388 C387 83.3(8) . . ?
C389 C388 P4 129.7(7) . . ?
C387 C388 P4 47.8(4) . . ?
P4 C390 C391 142.4(11) . . ?
P4 C390 Cd34 66.9(4) . . ?
C391 C390 Cd34 147.7(8) . . ?
C390 C391 C392 117.7(11) . . ?

loop_
_geom_bond_atom_site_label_1
_geom_bond_atom_site_label_2
_geom_bond_distance
_geom_bond_site_symmetry_2
_geom_bond_publ_flag
Cd1 S20 2.504(3) . ?
Cd1 S16 2.511(3) . ?
Cd1 S13 2.520(3) . ?
Cd1 S2 2.531(3) . ?
Cd2 S1 2.461(3) . ?
Cd2 S3 2.478(3) . ?
Cd2 S2 2.492(3) . ?
Cd2 S4 2.500(3) . ?
Cd3 S17 2.508(3) . ?
Cd3 S11 2.516(3) . ?
Cd3 S6 2.528(3) . ?
Cd3 S2 2.565(3) . ?
Cd4 S8 2.522(3) . ?
Cd4 S10 2.550(3) . ?
Cd4 S1 2.557(3) . ?
Cd4 S12 2.567(3) . ?
Cd5 S6 2.510(3) . ?
Cd5 S19 2.522(3) . ?
Cd5 S1 2.541(3) . ?
Cd5 S9 2.546(3) . ?
Cd6 S5 2.523(3) . ?
Cd6 S15 2.544(3) . ?
Cd6 S1 2.561(3) . ?
Cd6 S7 2.580(3) . ?
Cd7 S26 2.455(4) . ?
Cd7 S19 2.543(3) . ?
Cd7 S10 2.562(3) . ?
Cd7 S5 2.583(3) . ?
Cd8 S11 2.499(3) . ?
Cd8 S9 2.503(3) . ?
Cd8 S27 2.519(4) . ?
Cd8 S3 2.580(3) . ?
Cd9 S14 2.516(3) . ?
Cd9 S12 2.516(3) . ?
Cd9 S2 2.518(3) . ?
Cd9 S18 2.555(3) . ?
Cd10 S18 2.447(3) . ?
Cd10 S4 2.508(3) . ?
Cd10 S24 2.533(4) . ?
Cd10 S8 2.556(3) . ?
Cd11 S4 2.494(3) . ?
Cd11 S29 2.527(4) . ?
Cd11 S7 2.522(3) . ?
Cd11 S22 2.545(4) . ?
Cd12 S25 2.478(4) . ?
Cd12 S17 2.542(3) . ?
Cd12 S14 2.598(3) . ?
Cd12 S20 2.602(3) . ?
Cd13 S21 2.525(4) . ?
Cd13 S13 2.538(3) . ?
Cd13 S30 2.553(3) . ?
Cd13 S4 2.557(3) . ?
Cd14 S16 2.470(3) . ?
Cd14 S28 2.523(4) . ?
Cd14 S3 2.538(3) . ?
Cd14 S21 2.542(4) . ?
Cd15 S3 2.503(3) . ?
Cd15 S22 2.507(4) . ?
Cd15 S15 2.524(3) . ?
Cd15 S23 2.554(4) . ?
Cd16 S30 2.495(4) . ?
Cd16 P1 2.504(5) . ?
Cd16 S24 2.526(4) . ?
Cd16 S29 2.540(4) . ?
Cd17 S27 2.503(4) . ?
Cd17 S23 2.543(4) . ?
Cd17 P2 2.577(5) . ?
Cd17 S28 2.582(4) . ?
S5 C1 1.782(7) . ?
S6 C7 1.794(7) . ?
S7 C13 1.767(7) . ?
S8 C19 1.794(7) . ?
S9 C25 1.873(7) . ?
S10 C31 1.848(7) . ?
S11 C37 1.871(7) . ?
S12 C43 1.870(7) . ?
S13 C49 1.758(7) . ?
S14 C55 1.717(7) . ?
S15 C61 1.800(7) . ?
S16 C67 1.772(7) . ?
S17 C73 1.852(7) . ?
S18 C79 1.789(7) . ?
S19 C85 1.746(7) . ?
S20 C91 1.696(7) . ?
S21 C97 1.782(7) . ?
S22 C103 1.737(7) . ?
S23 C109 1.814(7) . ?
S24 C115 1.864(7) . ?
S25 C121 1.843(7) . ?
S26 C127 1.966(7) . ?
S27 C133 1.798(8) . ?
S28 C139 1.763(7) . ?
S29 C145 1.842(8) . ?
S30 C151 1.787(7) . ?
P1 C357 1.714(8) . ?
P1 C360 1.724(9) . ?
P1 C363 1.758(9) . ?
P2 C366 1.697(9) . ?
P2 C369 1.747(10) . ?
P2 C372 1.756(8) . ?
Cd18 S32 2.546(3) . ?
Cd18 S50 2.549(3) . ?
Cd18 S43 2.558(3) . ?
Cd18 S46 2.575(3) . ?
Cd19 S32 2.464(3) . ?
Cd19 S34 2.483(3) . ?
Cd19 S33 2.486(3) . ?
Cd19 S31 2.503(3) . ?
Cd20 S41 2.491(3) . ?
Cd20 S47 2.510(3) . ?
Cd20 S32 2.511(3) . ?
Cd20 S36 2.578(3) . ?
Cd21 S38 2.521(3) . ?
Cd21 S40 2.521(3) . ?
Cd21 S42 2.547(3) . ?
Cd21 S31 2.553(3) . ?
Cd22 S31 2.531(3) . ?
Cd22 S36 2.531(3) . ?
Cd22 S39 2.535(3) . ?
Cd22 S49 2.553(3) . ?
Cd23 S45 2.510(3) . ?
Cd23 S37 2.525(3) . ?
Cd23 S31 2.530(3) . ?
Cd23 S35 2.535(3) . ?
Cd24 S56 2.479(4) . ?
Cd24 S40 2.560(3) . ?
Cd24 S49 2.581(3) . ?
Cd24 S35 2.585(3) . ?
Cd25 S33 2.496(3) . ?
Cd25 S57 2.530(4) . ?
Cd25 S39 2.531(3) . ?
Cd25 S41 2.585(3) . ?
Cd26 S42 2.527(3) . ?
Cd26 S44 2.553(3) . ?
Cd26 S32 2.556(3) . ?
Cd26 S48 2.573(3) . ?
Cd27 S38 2.506(3) . ?
Cd27 S54 2.521(4) . ?
Cd27 S48 2.550(3) . ?
Cd27 S34 2.571(3) . ?
Cd28 S37 2.495(3) . ?
Cd28 S59 2.511(4) . ?
Cd28 S52 2.562(4) . ?
Cd28 S34 2.563(3) . ?
Cd29 S55 2.456(4) . ?
Cd29 S50 2.548(3) . ?
Cd29 S47 2.554(3) . ?
Cd29 S44 2.578(3) . ?
Cd30 S51 2.472(4) . ?
Cd30 S34 2.497(3) . ?
Cd30 S60 2.534(3) . ?
Cd30 S43 2.540(3) . ?
Cd31 S46 2.529(3) . ?
Cd31 S58 2.531(4) . ?
Cd31 S51 2.545(4) . ?
Cd31 S33 2.545(3) . ?
Cd32 S52 2.472(3) . ?
Cd32 S53 2.527(4) . ?
Cd32 S33 2.576(3) . ?
Cd32 S45 2.578(3) . ?
Cd33 S60 2.491(4) . ?
Cd33 P3 2.560(5) . ?
Cd33 S59 2.591(4) . ?
Cd33 S54 2.639(4) . ?
Cd34 S58 2.491(4) . ?
Cd34 S53 2.511(4) . ?
Cd34 P4 2.553(5) . ?
Cd34 S57 2.641(4) . ?
Cd34 C390 2.720(12) . ?
S35 C201 1.857(7) . ?
S36 C207 1.784(7) . ?
S37 C213 1.823(7) . ?
S38 C219 1.806(8) . ?
S39 C225 1.733(7) . ?
S40 C231 1.777(7) . ?
S41 C237 1.741(7) . ?
S42 C243 1.768(7) . ?
S43 C249 1.787(7) . ?
S44 C255 1.792(7) . ?
S45 C261 1.784(7) . ?
S46 C267 1.787(7) . ?
S47 C273 1.789(8) . ?
S48 C279 1.788(7) . ?
S49 C285 1.800(7) . ?
S50 C291 1.895(7) . ?
S51 C297 1.727(8) . ?
S52 C303 1.784(7) . ?
S53 C309 1.828(7) . ?
S54 C315 1.763(8) . ?
S55 C321 1.776(7) . ?
S56 C327 1.572(7) . ?
S57 C333 1.724(8) . ?
S58 C339 1.774(8) . ?
S59 C345 1.739(8) . ?
S60 C351 1.750(7) . ?
P3 C375 1.749(9) . ?
P3 C378 1.740(9) . ?
P3 C381 1.731(8) . ?
P4 C390 1.580(9) . ?
P4 C387 1.739(9) . ?
P4 C384 1.747(9) . ?
P4 C388 2.346(10) . ?
C1 C2 1.3900 . ?
C1 C6 1.3900 . ?
C2 C3 1.3900 . ?
C3 C4 1.3900 . ?
C4 C5 1.3900 . ?
C5 C6 1.3900 . ?
C7 C8 1.3900 . ?
C7 C12 1.3900 . ?
C8 C9 1.3900 . ?
C9 C10 1.3900 . ?
C10 C11 1.3900 . ?
C11 C12 1.3900 . ?
C13 C14 1.3900 . ?
C13 C18 1.3900 . ?
C14 C15 1.3900 . ?
C15 C16 1.3900 . ?
C16 C17 1.3900 . ?
C17 C18 1.3900 . ?
C19 C20 1.3900 . ?
C19 C24 1.3900 . ?
C20 C21 1.3900 . ?
C21 C22 1.3900 . ?
C22 C23 1.3900 . ?
C23 C24 1.3900 . ?
C25 C26 1.3900 . ?
C25 C30 1.3900 . ?
C26 C27 1.3900 . ?
C27 C28 1.3900 . ?
C28 C29 1.3900 . ?
C29 C30 1.3900 . ?
C31 C32 1.3900 . ?
C31 C36 1.3900 . ?
C32 C33 1.3900 . ?
C33 C34 1.3900 . ?
C34 C35 1.3900 . ?
C35 C36 1.3900 . ?
C37 C38 1.3900 . ?
C37 C42 1.3900 . ?
C38 C39 1.3900 . ?
C39 C40 1.3900 . ?
C40 C41 1.3900 . ?
C41 C42 1.3900 . ?
C43 C44 1.3900 . ?
C43 C48 1.3900 . ?
C44 C45 1.3900 . ?
C45 C46 1.3900 . ?
C46 C47 1.3900 . ?
C47 C48 1.3900 . ?
C49 C50 1.3900 . ?
C49 C54 1.3900 . ?
C50 C51 1.3900 . ?
C51 C52 1.3900 . ?
C52 C53 1.3900 . ?
C53 C54 1.3900 . ?
C55 C56 1.3900 . ?
C55 C60 1.3900 . ?
C56 C57 1.3900 . ?
C57 C58 1.3900 . ?
C58 C59 1.3900 . ?
C59 C60 1.3900 . ?
C61 C62 1.3900 . ?
C61 C66 1.3900 . ?
C62 C63 1.3900 . ?
C63 C64 1.3900 . ?
C64 C65 1.3900 . ?
C65 C66 1.3900 . ?
C67 C68 1.3900 . ?
C67 C72 1.3900 . ?
C68 C69 1.3900 . ?
C69 C70 1.3900 . ?
C70 C71 1.3900 . ?
C71 C72 1.3900 . ?
C73 C74 1.3900 . ?
C73 C78 1.3900 . ?
C74 C75 1.3900 . ?
C75 C76 1.3900 . ?
C76 C77 1.3900 . ?
C77 C78 1.3900 . ?
C79 C80 1.3900 . ?
C79 C84 1.3900 . ?
C80 C81 1.3900 . ?
C81 C82 1.3900 . ?
C82 C83 1.3900 . ?
C83 C84 1.3900 . ?
C85 C86 1.3900 . ?
C85 C90 1.3900 . ?
C86 C87 1.3900 . ?
C87 C88 1.3900 . ?
C88 C89 1.3900 . ?
C89 C90 1.3900 . ?
C91 C92 1.3900 . ?
C91 C96 1.3900 . ?
C92 C93 1.3900 . ?
C93 C94 1.3900 . ?
C94 C95 1.3900 . ?
C95 C96 1.3900 . ?
C97 C98 1.3900 . ?
C97 C102 1.3900 . ?
C98 C99 1.3900 . ?
C99 C100 1.3900 . ?
C100 C101 1.3900 . ?
C101 C102 1.3900 . ?
C103 C104 1.3900 . ?
C103 C108 1.3900 . ?
C104 C105 1.3900 . ?
C105 C106 1.3900 . ?
C106 C107 1.3900 . ?
C107 C108 1.3900 . ?
C109 C110 1.3900 . ?
C109 C114 1.3900 . ?
C110 C111 1.3900 . ?
C111 C112 1.3900 . ?
C112 C113 1.3900 . ?
C113 C114 1.3900 . ?
C115 C116 1.3900 . ?
C115 C120 1.3900 . ?
C116 C117 1.3900 . ?
C117 C118 1.3900 . ?
C118 C119 1.3900 . ?
C119 C120 1.3900 . ?
C121 C122 1.3900 . ?
C121 C126 1.3900 . ?
C122 C123 1.3900 . ?
C123 C124 1.3900 . ?
C124 C125 1.3900 . ?
C125 C126 1.3900 . ?
C127 C128 1.3900 . ?
C127 C132 1.3900 . ?
C128 C129 1.3900 . ?
C129 C130 1.3900 . ?
C130 C131 1.3900 . ?
C131 C132 1.3900 . ?
C133 C134 1.3900 . ?
C133 C138 1.3900 . ?
C134 C135 1.3900 . ?
C135 C136 1.3900 . ?
C136 C137 1.3900 . ?
C137 C138 1.3900 . ?
C139 C140 1.3900 . ?
C139 C144 1.3900 . ?
C140 C141 1.3900 . ?
C141 C142 1.3900 . ?
C142 C143 1.3900 . ?
C143 C144 1.3900 . ?
C145 C146 1.3900 . ?
C145 C150 1.3900 . ?
C146 C147 1.3900 . ?
C147 C148 1.3900 . ?
C148 C149 1.3900 . ?
C149 C150 1.3900 . ?
C151 C152 1.3900 . ?
C151 C156 1.3900 . ?
C152 C153 1.3900 . ?
C153 C154 1.3900 . ?
C154 C155 1.3900 . ?
C155 C156 1.3900 . ?
C201 C202 1.3900 . ?
C201 C206 1.3900 . ?
C202 C203 1.3900 . ?
C203 C204 1.3900 . ?
C204 C205 1.3900 . ?
C205 C206 1.3900 . ?
C207 C208 1.3900 . ?
C207 C212 1.3900 . ?
C208 C209 1.3900 . ?
C209 C210 1.3900 . ?
C210 C211 1.3900 . ?
C211 C212 1.3900 . ?
C213 C214 1.3900 . ?
C213 C218 1.3900 . ?
C214 C215 1.3900 . ?
C215 C216 1.3900 . ?
C216 C217 1.3900 . ?
C217 C218 1.3900 . ?
C219 C220 1.3900 . ?
C219 C224 1.3900 . ?
C220 C221 1.3900 . ?
C221 C222 1.3900 . ?
C222 C223 1.3900 . ?
C223 C224 1.3900 . ?
C225 C226 1.3900 . ?
C225 C230 1.3900 . ?
C226 C227 1.3900 . ?
C227 C228 1.3900 . ?
C228 C229 1.3900 . ?
C229 C230 1.3900 . ?
C231 C232 1.3900 . ?
C231 C236 1.3900 . ?
C232 C233 1.3900 . ?
C233 C234 1.3900 . ?
C234 C235 1.3900 . ?
C235 C236 1.3900 . ?
C237 C238 1.3900 . ?
C237 C242 1.3900 . ?
C238 C239 1.3900 . ?
C239 C240 1.3900 . ?
C240 C241 1.3900 . ?
C241 C242 1.3900 . ?
C243 C244 1.3900 . ?
C243 C248 1.3900 . ?
C244 C245 1.3900 . ?
C245 C246 1.3900 . ?
C246 C247 1.3900 . ?
C247 C248 1.3900 . ?
C249 C250 1.3900 . ?
C249 C254 1.3900 . ?
C250 C251 1.3900 . ?
C251 C252 1.3900 . ?
C252 C253 1.3900 . ?
C253 C254 1.3900 . ?
C255 C256 1.3900 . ?
C255 C260 1.3900 . ?
C256 C257 1.3900 . ?
C257 C258 1.3900 . ?
C258 C259 1.3900 . ?
C259 C260 1.3900 . ?
C261 C262 1.3900 . ?
C261 C266 1.3900 . ?
C262 C263 1.3900 . ?
C263 C264 1.3900 . ?
C264 C265 1.3900 . ?
C265 C266 1.3900 . ?
C267 C268 1.3900 . ?
C267 C272 1.3900 . ?
C268 C269 1.3900 . ?
C269 C270 1.3900 . ?
C270 C271 1.3900 . ?
C271 C272 1.3900 . ?
C273 C274 1.3900 . ?
C273 C278 1.3900 . ?
C274 C275 1.3900 . ?
C275 C276 1.3900 . ?
C276 C277 1.3900 . ?
C277 C278 1.3900 . ?
C279 C280 1.3900 . ?
C279 C284 1.3900 . ?
C280 C281 1.3900 . ?
C281 C282 1.3900 . ?
C282 C283 1.3900 . ?
C283 C284 1.3900 . ?
C285 C286 1.3900 . ?
C285 C290 1.3900 . ?
C286 C287 1.3900 . ?
C287 C288 1.3900 . ?
C288 C289 1.3900 . ?
C289 C290 1.3900 . ?
C291 C292 1.3900 . ?
C291 C296 1.3900 . ?
C292 C293 1.3900 . ?
C293 C294 1.3900 . ?
C294 C295 1.3900 . ?
C295 C296 1.3900 . ?
C297 C298 1.3900 . ?
C297 C302 1.3900 . ?
C298 C299 1.3900 . ?
C299 C300 1.3900 . ?
C300 C301 1.3900 . ?
C301 C302 1.3900 . ?
C303 C304 1.3900 . ?
C303 C308 1.3900 . ?
C304 C305 1.3900 . ?
C305 C306 1.3900 . ?
C306 C307 1.3900 . ?
C307 C308 1.3900 . ?
C309 C310 1.3900 . ?
C309 C314 1.3900 . ?
C310 C311 1.3900 . ?
C311 C312 1.3900 . ?
C312 C313 1.3900 . ?
C313 C314 1.3900 . ?
C315 C316 1.3900 . ?
C315 C320 1.3900 . ?
C316 C317 1.3900 . ?
C317 C318 1.3900 . ?
C318 C319 1.3900 . ?
C319 C320 1.3900 . ?
C321 C322 1.3900 . ?
C321 C326 1.3900 . ?
C322 C323 1.3900 . ?
C323 C324 1.3900 . ?
C324 C325 1.3900 . ?
C325 C326 1.3900 . ?
C327 C328 1.3900 . ?
C327 C332 1.3900 . ?
C328 C329 1.3900 . ?
C329 C330 1.3900 . ?
C330 C331 1.3900 . ?
C331 C332 1.3900 . ?
C333 C334 1.3900 . ?
C333 C338 1.3900 . ?
C334 C335 1.3900 . ?
C335 C336 1.3900 . ?
C336 C337 1.3900 . ?
C337 C338 1.3900 . ?
C339 C340 1.3900 . ?
C339 C344 1.3900 . ?
C340 C341 1.3900 . ?
C341 C342 1.3900 . ?
C342 C343 1.3900 . ?
C343 C344 1.3900 . ?
C345 C346 1.3900 . ?
C345 C350 1.3900 . ?
C346 C347 1.3900 . ?
C347 C348 1.3900 . ?
C348 C349 1.3900 . ?
C349 C350 1.3900 . ?
C351 C352 1.3900 . ?
C351 C356 1.3900 . ?
C352 C353 1.3900 . ?
C353 C354 1.3900 . ?
C354 C355 1.3900 . ?
C355 C356 1.3900 . ?
C1S C2S 1.3900 . ?
C1S C6S 1.3900 . ?
C1S C7S 1.4817 . ?
C2S C3S 1.3900 . ?
C3S C4S 1.3900 . ?
C4S C5S 1.3900 . ?
C5S C6S 1.3900 . ?
C8S C9S 1.3900 . ?
C8S C13S 1.3900 . ?
C8S C14S 1.5292 . ?
C9S C10S 1.3900 . ?
C10S C11S 1.3900 . ?
C11S C12S 1.3900 . ?
C12S C13S 1.3900 . ?
C357 C358 1.646(10) . ?
C358 C359 1.633(11) . ?
C360 C361 1.658(11) . ?
C361 C362 1.618(11) . ?
C363 C364 1.667(9) . ?
C364 C365 1.656(11) . ?
C366 C367 1.649(11) . ?
C367 C368 1.628(10) . ?
C369 C370 1.652(9) . ?
C370 C371 1.624(12) . ?
C372 C373 1.659(11) . ?
C373 C374 1.667(10) . ?
C375 C376 1.685(10) . ?
C376 C377 1.627(11) . ?
C378 C379 1.634(10) . ?
C379 C380 1.648(11) . ?
C381 C382 1.656(11) . ?
C382 C383 1.612(10) . ?
C384 C385 1.639(11) . ?
C385 C386 1.606(11) . ?
C387 C388 1.651(10) . ?
C388 C389 1.625(11) . ?
C390 C391 1.594(10) . ?
C391 C392 1.664(11) . ?
